data_4503577
loop_
_publ_author_name
'Xu, Qiang'
'Zou, Ru-Qiang'
'Zhong, Rui-Qin'
'Kachi-Terajima, Chihiro'
'Takamizawa, Satoshi'

_publ_section_title
;
 Cubic Metal&#x2212;Organic Polyhedrons of Nickel(II)
 Imidazoledicarboxylate Depositing Protons or Alkali Metal Ions
;
_journal_issue 7
_journal_name_full 'Crystal Growth &amp; Design'
_journal_page_first 2458
_journal_paper_doi 10.1021/cg8000762
_journal_volume 8
_journal_year 2008
_chemical_formula_sum 'C15 H28 K5 N6 Ni2 O24.5'
_chemical_formula_weight 997.35
_chemical_name_systematic
; 
 ? 
;
_space_group_IT_number 12
_symmetry_cell_setting monoclinic
_symmetry_space_group_name_Hall '-C 2y'
_symmetry_space_group_name_H-M 'C 1 2/m 1'
_atom_sites_solution_hydrogens geom
_atom_sites_solution_primary direct
_atom_sites_solution_secondary difmap
_audit_creation_method SHELXL-97
_cell_angle_alpha 90.00
_cell_angle_beta 113.2910(10)
_cell_angle_gamma 90.00
_cell_formula_units_Z 8
_cell_length_a 26.673(2)
_cell_length_b 17.1947(14)
_cell_length_c 17.6133(15)
_cell_measurement_reflns_used 2647
_cell_measurement_temperature 293(2)
_cell_measurement_theta_max 26.78
_cell_measurement_theta_min 2.25
_cell_volume 7419.8(10)
_computing_cell_refinement 'Bruker SMART'
_computing_data_collection 'Bruker SMART'
_computing_data_reduction 'Bruker SAINT'
_computing_molecular_graphics 'Bruker SHELXTL(Sheldrick, 1997b)'
_computing_publication_material 'Bruker SHELXTL'
_computing_structure_refinement 'SHELXL-97 (Sheldrick, 1997a)'
_computing_structure_solution 'SHELXS-97 (Sheldrick, 1997a)'
_diffrn_ambient_temperature 293(2)
_diffrn_measured_fraction_theta_full 0.989
_diffrn_measured_fraction_theta_max 0.989
_diffrn_measurement_device_type 'CCD area detector'
_diffrn_measurement_method '\f and \d scans'
_diffrn_radiation_monochromator graphite
_diffrn_radiation_source 'fine-focus sealed tube'
_diffrn_radiation_type MoK\a
_diffrn_radiation_wavelength 0.71073
_diffrn_reflns_av_R_equivalents 0.0387
_diffrn_reflns_av_sigmaI/netI 0.0485
_diffrn_reflns_limit_h_max 23
_diffrn_reflns_limit_h_min -31
_diffrn_reflns_limit_k_max 20
_diffrn_reflns_limit_k_min -15
_diffrn_reflns_limit_l_max 20
_diffrn_reflns_limit_l_min -20
_diffrn_reflns_number 19126
_diffrn_reflns_theta_full 25.02
_diffrn_reflns_theta_max 25.02
_diffrn_reflns_theta_min 1.64
_exptl_absorpt_coefficient_mu 1.671
_exptl_absorpt_correction_T_max 1.0000
_exptl_absorpt_correction_T_min 0.8746
_exptl_absorpt_correction_type multi-scan
_exptl_absorpt_process_details sadabs
_exptl_crystal_colour blue
_exptl_crystal_density_diffrn 1.786
_exptl_crystal_density_meas ?
_exptl_crystal_density_method 'not measured'
_exptl_crystal_description block
_exptl_crystal_F_000 4056
_exptl_crystal_size_max 0.22
_exptl_crystal_size_mid 0.20
_exptl_crystal_size_min 0.18
_refine_diff_density_max 2.361
_refine_diff_density_min -1.285
_refine_diff_density_rms 0.213
_refine_ls_extinction_method none
_refine_ls_goodness_of_fit_ref 1.055
_refine_ls_hydrogen_treatment constr
_refine_ls_matrix_type full
_refine_ls_number_parameters 499
_refine_ls_number_reflns 6710
_refine_ls_number_restraints 12
_refine_ls_restrained_S_all 1.056
_refine_ls_R_factor_all 0.1184
_refine_ls_R_factor_gt 0.0905
_refine_ls_shift/su_max 0.001
_refine_ls_shift/su_mean 0.000
_refine_ls_structure_factor_coef Fsqd
_refine_ls_weighting_details 'calc w=1/[\s^2^(Fo^2^)+(0.1542P)^2^+124.6527P] where P=(Fo^2^+2Fc^2^)/3'
_refine_ls_weighting_scheme calc
_refine_ls_wR_factor_gt 0.2437
_refine_ls_wR_factor_ref 0.2696
_reflns_number_gt 4872
_reflns_number_total 6710
_reflns_threshold_expression >2sigma(I)
_cod_data_source_file cg8000762-file003.cif
_cod_data_source_block 2b
_cod_depositor_comments
;
The following automatic conversions were performed:

'_exptl_crystal_density_meas' value 'none' was changed to '?' - the
value is perceived as not measured.

Automatic conversion script
Id: cif_fix_values 3008 2015-01-20 13:52:24Z robertas 
;
_cod_original_sg_symbol_H-M C2/m
_cod_original_formula_sum 'C15 H28 K5 N6 Ni2 O24.50'
_cod_database_code 4503577

loop_
_symmetry_equiv_pos_as_xyz
'x, y, z'
'x, -y, z'
'x+1/2, y+1/2, z'
'x+1/2, -y+1/2, z'
'-x, -y, -z'
'-x, y, -z'
'-x+1/2, -y+1/2, -z'
'-x+1/2, y+1/2, -z'

loop_
_atom_site_label
_atom_site_type_symbol
_atom_site_fract_x
_atom_site_fract_y
_atom_site_fract_z
_atom_site_U_iso_or_equiv
_atom_site_adp_type
_atom_site_occupancy
_atom_site_symmetry_multiplicity
_atom_site_calc_flag
_atom_site_refinement_flags
Ni1 Ni 1.06537(4) 0.81849(6) 0.80713(5) 0.0188(3) Uani 1 1 d .
Ni2 Ni 0.82994(4) 0.81886(6) 0.80656(6) 0.0193(3) Uani 1 1 d .
K1 K 0.72515(13) 0.29977(18) 0.67997(17) 0.0649(8) Uani 1 1 d .
K2 K 0.64067(15) 0.5000 0.6059(2) 0.0533(9) Uani 1 2 d S
K3 K 0.77809(13) 0.5000 0.7985(2) 0.0499(9) Uani 1 2 d S
K4 K 0.92542(14) 0.5000 0.9863(2) 0.0544(9) Uani 1 2 d S
K5 K 0.77898(16) 0.7445(2) 1.0902(2) 0.0860(11) Uani 1 1 d .
K6 K 0.8738(3) 0.5000 1.1714(5) 0.133(3) Uani 1 2 d S
K7 K 0.89446(13) 0.69882(19) 1.31857(17) 0.0699(9) Uani 1 1 d .
C1 C 0.9500(3) 0.8011(4) 0.7162(4) 0.0193(15) Uani 1 1 d .
C2 C 0.8981(3) 0.8018(5) 0.7163(4) 0.0225(16) Uani 1 1 d .
C3 C 0.9562(3) 0.8194(4) 0.8398(5) 0.0214(16) Uani 1 1 d .
H3 H 0.9710 0.8266 0.8968 0.026 Uiso 1 1 calc R
C4 C 0.9733(3) 0.7924(5) 0.6535(5) 0.0279(18) Uani 1 1 d .
C5 C 0.8418(3) 0.7932(7) 0.6526(5) 0.038(2) Uani 1 1 d .
C6 C 0.8648(3) 0.7313(4) 0.9565(4) 0.0190(15) Uani 1 1 d .
C7 C 0.8894(3) 0.7313(4) 1.0423(5) 0.0196(15) Uani 1 1 d .
C8 C 0.8777(3) 0.8491(5) 0.9997(4) 0.0211(16) Uani 1 1 d .
H8 H 0.8783 0.9032 0.9998 0.025 Uiso 1 1 calc R
C9 C 0.8443(3) 0.6712(5) 0.8902(5) 0.0257(17) Uani 1 1 d .
C10 C 0.9087(4) 0.6705(5) 1.1084(5) 0.0298(19) Uani 1 1 d .
C11 C 0.7686(3) 0.9596(5) 0.7886(4) 0.0205(16) Uani 1 1 d .
C12 C 0.8480(4) 1.0000 0.8052(7) 0.023(2) Uani 1 2 d S
H12 H 0.8844 1.0000 0.8119 0.027 Uiso 1 2 calc SR
C13 C 0.7282(3) 0.8964(5) 0.7802(5) 0.0245(17) Uani 1 1 d .
C14 C 1.1151(3) 0.9589(5) 0.7849(4) 0.0212(16) Uani 1 1 d .
C15 C 1.0468(4) 1.0000 0.8084(7) 0.023(2) Uani 1 2 d S
H15 H 1.0152 1.0000 0.8188 0.027 Uiso 1 2 calc SR
C16 C 1.1508(3) 0.8969(5) 0.7741(5) 0.0243(17) Uani 1 1 d .
N1 N 0.9864(3) 0.8133(4) 0.7952(4) 0.0219(14) Uani 1 1 d .
N2 N 0.9026(3) 0.8141(4) 0.7947(4) 0.0227(14) Uani 1 1 d .
N3 N 0.8581(2) 0.8066(4) 0.9313(4) 0.0190(13) Uani 1 1 d .
N4 N 0.8966(2) 0.8061(4) 1.0682(4) 0.0197(13) Uani 1 1 d .
N5 N 0.8198(3) 0.9354(4) 0.8001(4) 0.0213(14) Uani 1 1 d .
N6 N 1.0715(2) 0.9354(4) 0.8002(4) 0.0210(14) Uani 1 1 d .
O1 O 1.0244(2) 0.8025(3) 0.6779(3) 0.0251(12) Uani 1 1 d .
O2 O 0.9436(2) 0.7744(6) 0.5802(4) 0.055(2) Uani 1 1 d .
O3 O 0.8336(3) 0.7772(9) 0.5795(4) 0.111(5) Uani 1 1 d .
O4 O 0.8040(2) 0.8039(4) 0.6772(3) 0.0290(13) Uani 1 1 d .
O5 O 0.8257(2) 0.6962(3) 0.8176(3) 0.0253(12) Uani 1 1 d .
O6 O 0.8424(3) 0.6015(3) 0.9094(4) 0.0454(18) Uani 1 1 d .
O7 O 0.9074(5) 0.6014(4) 1.0916(4) 0.097(4) Uani 1 1 d .
O8 O 0.9256(2) 0.6953(3) 1.1817(3) 0.0290(13) Uani 1 1 d .
O9 O 0.7474(2) 0.8280(3) 0.7881(3) 0.0268(12) Uani 1 1 d .
O10 O 0.6795(2) 0.9109(4) 0.7651(5) 0.0436(17) Uani 1 1 d .
O11 O 1.1379(2) 0.8280(3) 0.7860(3) 0.0253(12) Uani 1 1 d .
O12 O 1.1892(2) 0.9122(3) 0.7537(4) 0.0330(14) Uani 1 1 d .
O1W O 0.6506(13) 0.1848(15) 0.5711(13) 0.254(14) Uani 1 1 d .
O2W O 0.7474(3) 0.3377(5) 0.5490(4) 0.061(3) Uani 1 1 d .
O3W O 0.6351(5) 0.377(2) 0.521(2) 0.50(4) Uani 1 1 d .
O4W O 0.5448(4) 0.5907(7) 0.5767(5) 0.084(3) Uani 1 1 d .
O5W O 0.7484(6) 0.5000 0.6241(9) 0.108(6) Uani 1 2 d S
O6W O 0.8645(9) 0.5933(13) 0.7333(12) 0.085(6) Uani 0.50 1 d PU
O6W' O 0.9706(8) 0.5290(10) 0.8574(13) 0.081(6) Uani 0.50 1 d P
O7W O 1.0000 0.6213(15) 1.0000 0.157(9) Uani 1 2 d SU
O8W O 0.7797(5) 0.6142(7) 1.0117(8) 0.113(5) Uani 1 1 d .
O9W O 0.9843(9) 0.5908(11) 1.2995(12) 0.211(11) Uani 1 1 d .
O10W O 1.0000 0.7011(9) 1.5000 0.102(6) Uani 1 2 d S
O11W O 0.7263(5) 0.0898(9) 0.5805(7) 0.124(5) Uani 1 1 d .
O12W O 0.8518(4) 0.5000 0.3802(5) 0.036(2) Uani 1 2 d S
O13W O 0.6017(5) 0.1197(7) 0.3774(8) 0.104(4) Uani 1 1 d .
O14W O 0.2973(6) 0.5000 0.0187(11) 0.091(5) Uani 1 2 d S
O15W O 0.0872(9) 0.5000 0.4594(10) 0.125(7) Uani 1 2 d S
O16W O 0.0000 0.5583(11) 0.5000 0.154(9) Uani 1 2 d S

loop_
_atom_site_aniso_label
_atom_site_aniso_U_11
_atom_site_aniso_U_22
_atom_site_aniso_U_33
_atom_site_aniso_U_23
_atom_site_aniso_U_13
_atom_site_aniso_U_12
Ni1 0.0148(5) 0.0227(5) 0.0159(5) -0.0002(4) 0.0027(4) -0.0014(4)
Ni2 0.0157(5) 0.0240(5) 0.0161(5) 0.0003(4) 0.0042(4) -0.0007(4)
K1 0.0797(19) 0.0680(18) 0.0494(14) 0.0084(12) 0.0280(14) 0.0241(15)
K2 0.059(2) 0.060(2) 0.0340(16) 0.000 0.0112(15) 0.000
K3 0.0301(16) 0.0401(17) 0.064(2) 0.000 0.0026(15) 0.000
K4 0.0371(18) 0.064(2) 0.061(2) 0.000 0.0179(16) 0.000
K5 0.096(2) 0.094(2) 0.0602(18) -0.0020(16) 0.0223(17) -0.033(2)
K6 0.210(7) 0.053(3) 0.250(8) 0.000 0.214(7) 0.000
K7 0.0768(19) 0.082(2) 0.0482(14) -0.0014(13) 0.0217(14) -0.0447(16)
C1 0.015(4) 0.026(4) 0.012(3) 0.004(3) 0.000(3) 0.001(3)
C2 0.018(4) 0.032(4) 0.014(3) 0.004(3) 0.002(3) 0.002(3)
C3 0.018(4) 0.026(4) 0.017(4) 0.000(3) 0.004(3) -0.003(3)
C4 0.020(4) 0.046(5) 0.014(4) -0.001(3) 0.003(3) -0.005(4)
C5 0.013(4) 0.080(7) 0.015(4) -0.002(4) 0.000(3) -0.001(4)
C6 0.018(4) 0.023(4) 0.015(3) 0.000(3) 0.005(3) 0.002(3)
C7 0.018(4) 0.019(4) 0.022(4) 0.001(3) 0.007(3) 0.002(3)
C8 0.022(4) 0.019(4) 0.020(4) 0.002(3) 0.006(3) 0.005(3)
C9 0.029(4) 0.023(4) 0.021(4) -0.003(3) 0.006(3) -0.003(3)
C10 0.043(5) 0.022(4) 0.023(4) 0.009(3) 0.012(4) 0.002(4)
C11 0.014(4) 0.028(4) 0.016(3) -0.004(3) 0.002(3) -0.001(3)
C12 0.017(5) 0.032(6) 0.021(5) 0.000 0.009(4) 0.000
C13 0.019(4) 0.031(4) 0.024(4) -0.003(3) 0.009(3) -0.005(3)
C14 0.019(4) 0.027(4) 0.013(3) 0.003(3) 0.001(3) -0.003(3)
C15 0.011(5) 0.029(6) 0.024(6) 0.000 0.002(4) 0.000
C16 0.019(4) 0.029(4) 0.018(4) -0.001(3) 0.000(3) 0.003(3)
N1 0.019(3) 0.027(3) 0.016(3) 0.000(3) 0.004(3) -0.001(3)
N2 0.018(3) 0.030(4) 0.017(3) 0.000(3) 0.003(3) -0.001(3)
N3 0.017(3) 0.020(3) 0.018(3) 0.000(2) 0.004(3) 0.000(3)
N4 0.018(3) 0.022(3) 0.018(3) 0.000(2) 0.005(3) 0.003(3)
N5 0.016(3) 0.022(3) 0.022(3) -0.002(3) 0.004(3) -0.002(3)
N6 0.014(3) 0.026(3) 0.019(3) 0.002(3) 0.003(3) -0.002(3)
O1 0.018(3) 0.037(3) 0.019(3) -0.001(2) 0.007(2) -0.002(2)
O2 0.019(3) 0.129(7) 0.015(3) -0.016(4) 0.004(2) -0.012(4)
O3 0.019(4) 0.290(16) 0.022(4) -0.041(6) 0.007(3) -0.026(6)
O4 0.016(3) 0.048(4) 0.021(3) 0.000(2) 0.005(2) -0.004(3)
O5 0.029(3) 0.025(3) 0.017(3) -0.004(2) 0.004(2) 0.000(2)
O6 0.067(5) 0.020(3) 0.032(3) -0.004(3) 0.001(3) -0.004(3)
O7 0.224(13) 0.022(4) 0.023(4) 0.003(3) 0.025(5) 0.002(5)
O8 0.040(3) 0.022(3) 0.016(3) 0.001(2) 0.002(2) 0.002(2)
O9 0.023(3) 0.029(3) 0.029(3) -0.001(2) 0.012(2) -0.002(2)
O10 0.019(3) 0.040(4) 0.073(5) -0.008(3) 0.020(3) -0.006(3)
O11 0.020(3) 0.023(3) 0.028(3) 0.004(2) 0.005(2) 0.002(2)
O12 0.029(3) 0.030(3) 0.050(4) -0.002(3) 0.025(3) -0.002(3)
O1W 0.43(4) 0.26(3) 0.150(17) -0.067(16) 0.20(2) -0.13(3)
O2W 0.049(4) 0.105(6) 0.011(3) -0.002(3) -0.008(3) 0.056(4)
O3W 0.038(7) 0.58(5) 0.70(6) -0.60(5) -0.043(15) 0.028(14)
O4W 0.062(5) 0.128(9) 0.040(4) -0.022(5) -0.003(4) 0.050(6)
O5W 0.066(9) 0.195(19) 0.065(9) 0.000 0.028(8) 0.000
O6W 0.101(10) 0.098(10) 0.075(9) -0.033(7) 0.053(8) 0.007(8)
O6W' 0.096(14) 0.060(12) 0.098(14) 0.010(9) 0.051(12) 0.005(9)
O7W 0.151(11) 0.151(12) 0.188(12) 0.000 0.087(9) 0.000
O8W 0.130(10) 0.114(9) 0.138(10) -0.043(8) 0.099(9) -0.077(8)
O9W 0.23(2) 0.131(14) 0.172(17) 0.042(12) -0.026(15) 0.081(14)
O10W 0.170(17) 0.068(9) 0.122(13) 0.000 0.116(13) 0.000
O11W 0.103(9) 0.188(14) 0.061(6) -0.029(8) 0.010(6) -0.057(9)
O12W 0.044(5) 0.026(4) 0.013(4) 0.000 -0.015(4) 0.000
O13W 0.110(9) 0.099(8) 0.106(9) 0.032(7) 0.046(7) 0.035(7)
O14W 0.057(8) 0.081(10) 0.122(13) 0.000 0.021(8) 0.000
O15W 0.152(18) 0.157(18) 0.061(9) 0.000 0.037(11) 0.000
O16W 0.154(19) 0.071(11) 0.18(2) 0.000 0.009(17) 0.000

loop_
_atom_type_symbol
_atom_type_description
_atom_type_scat_dispersion_real
_atom_type_scat_dispersion_imag
_atom_type_scat_source
Ni Ni 0.3393 1.1124 'International Tables Vol C Tables 4.2.6.8 and 6.1.1.4'
C C 0.0033 0.0016 'International Tables Vol C Tables 4.2.6.8 and 6.1.1.4'
H H 0.0000 0.0000 'International Tables Vol C Tables 4.2.6.8 and 6.1.1.4'
K K 0.2009 0.2494 'International Tables Vol C Tables 4.2.6.8 and 6.1.1.4'
N N 0.0061 0.0033 'International Tables Vol C Tables 4.2.6.8 and 6.1.1.4'
O O 0.0106 0.0060 'International Tables Vol C Tables 4.2.6.8 and 6.1.1.4'

loop_
_geom_angle_atom_site_label_1
_geom_angle_atom_site_label_2
_geom_angle_atom_site_label_3
_geom_angle
_geom_angle_site_symmetry_1
_geom_angle_site_symmetry_3
N6 Ni1 N4 98.7(2) . 6_757
N6 Ni1 N1 98.2(3) . .
N4 Ni1 N1 99.3(3) 6_757 .
N6 Ni1 O11 79.1(2) . .
N4 Ni1 O11 95.6(2) 6_757 .
N1 Ni1 O11 165.1(2) . .
N6 Ni1 O1 94.8(2) . .
N4 Ni1 O1 166.5(2) 6_757 .
N1 Ni1 O1 79.0(2) . .
O11 Ni1 O1 86.6(2) . .
N6 Ni1 O8 169.5(2) . 6_757
N4 Ni1 O8 78.8(2) 6_757 6_757
N1 Ni1 O8 92.3(3) . 6_757
O11 Ni1 O8 90.8(2) . 6_757
O1 Ni1 O8 87.8(2) . 6_757
N6 Ni1 K7 119.7(2) . 6_757
N4 Ni1 K7 118.43(19) 6_757 6_757
N1 Ni1 K7 118.29(19) . 6_757
O11 Ni1 K7 53.29(16) . 6_757
O1 Ni1 K7 53.02(16) . 6_757
O8 Ni1 K7 54.57(17) 6_757 6_757
N5 Ni2 N2 98.4(3) . .
N5 Ni2 N3 98.5(2) . .
N2 Ni2 N3 98.5(2) . .
N5 Ni2 O9 79.0(2) . .
N2 Ni2 O9 166.3(2) . .
N3 Ni2 O9 95.3(2) . .
N5 Ni2 O4 94.6(2) . .
N2 Ni2 O4 78.7(2) . .
N3 Ni2 O4 166.9(2) . .
O9 Ni2 O4 88.0(2) . .
N5 Ni2 O5 168.4(2) . .
N2 Ni2 O5 93.3(2) . .
N3 Ni2 O5 78.9(2) . .
O9 Ni2 O5 89.9(2) . .
O4 Ni2 O5 88.4(2) . .
N5 Ni2 K1 119.47(19) . 2_565
N2 Ni2 K1 118.04(19) . 2_565
N3 Ni2 K1 119.57(18) . 2_565
O9 Ni2 K1 54.20(16) . 2_565
O4 Ni2 K1 53.09(16) . 2_565
O5 Ni2 K1 54.32(15) . 2_565
O2W K1 O12 118.7(2) . 3_445
O2W K1 O4 73.34(19) . 2_565
O12 K1 O4 152.0(2) 3_445 2_565
O2W K1 O9 135.5(2) . 2_565
O12 K1 O9 104.6(2) 3_445 2_565
O4 K1 O9 63.36(18) 2_565 2_565
O2W K1 O5 106.0(2) . 2_565
O12 K1 O5 88.1(2) 3_445 2_565
O4 K1 O5 63.90(17) 2_565 2_565
O9 K1 O5 64.04(17) 2_565 2_565
O2W K1 O1W 85.7(4) . .
O12 K1 O1W 121.3(6) 3_445 .
O4 K1 O1W 83.0(7) 2_565 .
O9 K1 O1W 79.8(5) 2_565 .
O5 K1 O1W 138.7(7) 2_565 .
O2W K1 O3W 59.1(6) . .
O12 K1 O3W 80.5(3) 3_445 .
O4 K1 O3W 124.7(4) 2_565 .
O9 K1 O3W 143.9(7) 2_565 .
O5 K1 O3W 151.7(6) 2_565 .
O1W K1 O3W 67.8(8) . .
O2W K1 Ni2 107.46(16) . 2_565
O12 K1 Ni2 117.40(16) 3_445 2_565
O4 K1 Ni2 37.68(12) 2_565 2_565
O9 K1 Ni2 37.30(12) 2_565 2_565
O5 K1 Ni2 37.77(12) 2_565 2_565
O1W K1 Ni2 101.0(7) . 2_565
O3W K1 Ni2 162.1(3) . 2_565
O2W K1 C16 131.0(2) . 3_445
O12 K1 C16 18.29(18) 3_445 3_445
O4 K1 C16 153.87(19) 2_565 3_445
O9 K1 C16 93.41(19) 2_565 3_445
O5 K1 C16 96.13(18) 2_565 3_445
O1W K1 C16 105.6(6) . 3_445
O3W K1 C16 80.9(4) . 3_445
Ni2 K1 C16 116.31(14) 2_565 3_445
O2W K1 K7 128.0(2) . 8_647
O12 K1 K7 81.93(15) 3_445 8_647
O4 K1 K7 111.50(16) 2_565 8_647
O9 K1 K7 64.76(14) 2_565 8_647
O5 K1 K7 122.99(15) 2_565 8_647
O1W K1 K7 46.4(4) . 8_647
O3W K1 K7 81.1(7) . 8_647
Ni2 K1 K7 101.59(9) 2_565 8_647
C16 K1 K7 63.82(15) 3_445 8_647
O2W K1 K3 95.0(2) . .
O12 K1 K3 41.48(14) 3_445 .
O4 K1 K3 116.80(16) 2_565 .
O9 K1 K3 112.57(15) 2_565 .
O5 K1 K3 60.55(13) 2_565 .
O1W K1 K3 159.6(7) . .
O3W K1 K3 95.0(4) . .
Ni2 K1 K3 98.21(8) 2_565 .
C16 K1 K3 59.03(15) 3_445 .
K7 K1 K3 122.57(10) 8_647 .
O2W K1 K2 78.44(17) . .
O12 K1 K2 44.60(15) 3_445 .
O4 K1 K2 150.78(17) 2_565 .
O9 K1 K2 145.68(16) 2_565 .
O5 K1 K2 118.50(15) 2_565 .
O1W K1 K2 102.5(7) . .
O3W K1 K2 39.3(3) . .
Ni2 K1 K2 156.13(10) 2_565 .
C16 K1 K2 52.67(14) 3_445 .
K7 K1 K2 91.73(9) 8_647 .
K3 K1 K2 57.96(7) . .
O3W K2 O3W 112(2) . 2_565
O3W K2 O5W 83.4(5) . .
O3W K2 O5W 83.4(5) 2_565 .
O3W K2 O12 150.9(8) . 4_465
O3W K2 O12 89.7(10) 2_565 4_465
O5W K2 O12 79.5(3) . 4_465
O3W K2 O12 89.7(10) . 3_445
O3W K2 O12 150.9(8) 2_565 3_445
O5W K2 O12 79.5(3) . 3_445
O12 K2 O12 64.2(3) 4_465 3_445
O3W K2 O4W 66.6(7) . 2_565
O3W K2 O4W 120.3(4) 2_565 2_565
O5W K2 O4W 146.6(3) . 2_565
O12 K2 O4W 120.4(3) 4_465 2_565
O12 K2 O4W 85.8(2) 3_445 2_565
O3W K2 O4W 120.3(4) . .
O3W K2 O4W 66.6(7) 2_565 .
O5W K2 O4W 146.6(3) . .
O12 K2 O4W 85.8(2) 4_465 .
O12 K2 O4W 120.4(3) 3_445 .
O4W K2 O4W 66.0(5) 2_565 .
O3W K2 C16 156.0(12) . 4_465
O3W K2 C16 92.5(11) 2_565 4_465
O5W K2 C16 100.4(3) . 4_465
O12 K2 C16 20.89(18) 4_465 4_465
O12 K2 C16 67.98(19) 3_445 4_465
O4W K2 C16 101.5(3) 2_565 4_465
O4W K2 C16 68.1(2) . 4_465
O3W K2 C16 92.5(11) . 3_445
O3W K2 C16 156.0(12) 2_565 3_445
O5W K2 C16 100.4(3) . 3_445
O12 K2 C16 67.98(19) 4_465 3_445
O12 K2 C16 20.89(18) 3_445 3_445
O4W K2 C16 68.1(2) 2_565 3_445
O4W K2 C16 101.5(3) . 3_445
C16 K2 C16 63.5(3) 4_465 3_445
O3W K2 K3 109.0(5) . .
O3W K2 K3 109.0(5) 2_565 .
O5W K2 K3 47.2(3) . .
O12 K2 K3 43.05(13) 4_465 .
O12 K2 K3 43.05(13) 3_445 .
O4W K2 K3 128.58(18) 2_565 .
O4W K2 K3 128.58(18) . .
C16 K2 K3 60.83(15) 4_465 .
C16 K2 K3 60.83(15) 3_445 .
O3W K2 K1 142.1(8) . 2_565
O3W K2 K1 51.7(8) 2_565 2_565
O5W K2 K1 62.66(11) . 2_565
O12 K2 K1 41.98(13) 4_465 2_565
O12 K2 K1 99.39(15) 3_445 2_565
O4W K2 K1 150.1(3) 2_565 2_565
O4W K2 K1 86.5(2) . 2_565
C16 K2 K1 55.03(15) 4_465 2_565
C16 K2 K1 108.89(16) 3_445 2_565
K3 K2 K1 60.32(6) . 2_565
O3W K2 K1 51.7(8) . .
O3W K2 K1 142.1(8) 2_565 .
O5W K2 K1 62.66(11) . .
O12 K2 K1 99.39(15) 4_465 .
O12 K2 K1 41.98(13) 3_445 .
O4W K2 K1 86.5(2) 2_565 .
O4W K2 K1 150.1(3) . .
C16 K2 K1 108.89(16) 4_465 .
C16 K2 K1 55.03(14) 3_445 .
K3 K2 K1 60.32(6) . .
K1 K2 K1 116.98(13) 2_565 .
O12 K3 O12 69.4(3) 3_445 4_465
O12 K3 O6 145.9(3) 3_445 .
O12 K3 O6 94.9(2) 4_465 .
O12 K3 O6 94.9(2) 3_445 2_565
O12 K3 O6 145.9(3) 4_465 2_565
O6 K3 O6 81.5(3) . 2_565
O12 K3 O5W 81.0(3) 3_445 .
O12 K3 O5W 81.0(3) 4_465 .
O6 K3 O5W 127.7(3) . .
O6 K3 O5W 127.7(2) 2_565 .
O12 K3 O6W 145.3(4) 3_445 .
O12 K3 O6W 106.2(4) 4_465 .
O6 K3 O6W 67.0(4) . .
O6 K3 O6W 103.4(4) 2_565 .
O5W K3 O6W 64.4(4) . .
O12 K3 O6W 106.2(4) 3_445 2_565
O12 K3 O6W 145.3(4) 4_465 2_565
O6 K3 O6W 103.4(4) . 2_565
O6 K3 O6W 67.0(4) 2_565 2_565
O5W K3 O6W 64.4(4) . 2_565
O6W K3 O6W 57.0(7) . 2_565
O12 K3 C9 148.0(2) 3_445 .
O12 K3 C9 83.48(19) 4_465 .
O6 K3 C9 18.00(19) . .
O6 K3 C9 98.7(2) 2_565 .
O5W K3 C9 111.9(2) . .
O6W K3 C9 57.6(3) . .
O6W K3 C9 105.8(4) 2_565 .
O12 K3 C9 83.48(19) 3_445 2_565
O12 K3 C9 148.0(2) 4_465 2_565
O6 K3 C9 98.7(2) . 2_565
O6 K3 C9 18.00(19) 2_565 2_565
O5W K3 C9 111.9(2) . 2_565
O6W K3 C9 105.8(4) . 2_565
O6W K3 C9 57.6(3) 2_565 2_565
C9 K3 C9 115.3(3) . 2_565
O12 K3 K2 46.94(15) 3_445 .
O12 K3 K2 46.94(15) 4_465 .
O6 K3 K2 138.46(15) . .
O6 K3 K2 138.46(15) 2_565 .
O5W K3 K2 45.2(3) . .
O6W K3 K2 103.8(4) . .
O6W K3 K2 103.8(4) 2_565 .
C9 K3 K2 122.33(14) . .
C9 K3 K2 122.33(14) 2_565 .
O12 K3 K1 42.48(14) 3_445 .
O12 K3 K1 104.24(16) 4_465 .
O6 K3 K1 159.81(17) . .
O6 K3 K1 79.10(14) 2_565 .
O5W K3 K1 62.99(10) . .
O6W K3 K1 112.5(3) . .
O6W K3 K1 63.7(4) 2_565 .
C9 K3 K1 169.34(19) . .
C9 K3 K1 61.47(14) 2_565 .
K2 K3 K1 61.72(6) . .
O12 K3 K1 104.24(16) 3_445 2_565
O12 K3 K1 42.48(14) 4_465 2_565
O6 K3 K1 79.10(14) . 2_565
O6 K3 K1 159.81(17) 2_565 2_565
O5W K3 K1 62.99(9) . 2_565
O6W K3 K1 63.7(4) . 2_565
O6W K3 K1 112.5(3) 2_565 2_565
C9 K3 K1 61.47(14) . 2_565
C9 K3 K1 169.34(19) 2_565 2_565
K2 K3 K1 61.72(6) . 2_565
K1 K3 K1 119.56(11) . 2_565
O6 K4 O6 79.8(3) 2_565 .
O6 K4 O7 66.4(3) 2_565 2_565
O6 K4 O7 114.9(3) . 2_565
O6 K4 O7 114.9(3) 2_565 .
O6 K4 O7 66.4(3) . .
O7 K4 O7 79.6(4) 2_565 .
O6 K4 O7W 157.3(2) 2_565 .
O6 K4 O7W 88.6(4) . .
O7 K4 O7W 136.2(3) 2_565 .
O7 K4 O7W 77.1(4) . .
O6 K4 O7W 88.6(4) 2_565 5_767
O6 K4 O7W 157.3(2) . 5_767
O7 K4 O7W 77.1(4) 2_565 5_767
O7 K4 O7W 136.2(3) . 5_767
O7W K4 O7W 95.1(7) . 5_767
O6 K4 O6W' 90.5(4) 2_565 2_565
O6 K4 O6W' 102.8(4) . 2_565
O7 K4 O6W' 129.8(4) 2_565 2_565
O7 K4 O6W' 148.6(4) . 2_565
O7W K4 O6W' 73.0(4) . 2_565
O7W K4 O6W' 57.5(4) 5_767 2_565
O6 K4 O6W' 102.8(4) 2_565 .
O6 K4 O6W' 90.5(4) . .
O7 K4 O6W' 148.6(4) 2_565 .
O7 K4 O6W' 129.8(4) . .
O7W K4 O6W' 57.5(4) . .
O7W K4 O6W' 73.0(4) 5_767 .
O6W' K4 O6W' 19.1(7) 2_565 .
O6 K4 O6W' 144.7(4) 2_565 6_757
O6 K4 O6W' 127.5(4) . 6_757
O7 K4 O6W' 80.4(4) 2_565 6_757
O7 K4 O6W' 68.0(4) . 6_757
O7W K4 O6W' 56.6(4) . 6_757
O7W K4 O6W' 71.9(4) 5_767 6_757
O6W' K4 O6W' 102.4(5) 2_565 6_757
O6W' K4 O6W' 99.2(6) . 6_757
O6 K4 O6W' 127.5(4) 2_565 5_767
O6 K4 O6W' 144.7(4) . 5_767
O7 K4 O6W' 68.0(4) 2_565 5_767
O7 K4 O6W' 80.4(4) . 5_767
O7W K4 O6W' 71.9(4) . 5_767
O7W K4 O6W' 56.6(4) 5_767 5_767
O6W' K4 O6W' 99.2(6) 2_565 5_767
O6W' K4 O6W' 102.4(5) . 5_767
O6W' K4 O6W' 18.7(6) 6_757 5_767
O6 K4 K4 131.73(19) 2_565 5_767
O6 K4 K4 131.73(19) . 5_767
O7 K4 K4 111.7(3) 2_565 5_767
O7 K4 K4 111.7(3) . 5_767
O7W K4 K4 47.6(4) . 5_767
O7W K4 K4 47.6(4) 5_767 5_767
O6W' K4 K4 52.1(4) 2_565 5_767
O6W' K4 K4 52.1(4) . 5_767
O6W' K4 K4 50.3(4) 6_757 5_767
O6W' K4 K4 50.3(4) 5_767 5_767
O6 K4 K6 86.1(2) 2_565 .
O6 K4 K6 86.1(2) . .
O7 K4 K6 40.2(2) 2_565 .
O7 K4 K6 40.2(2) . .
O7W K4 K6 112.7(2) . .
O7W K4 K6 112.7(2) 5_767 .
O6W' K4 K6 169.8(4) 2_565 .
O6W' K4 K6 169.8(4) . .
O6W' K4 K6 75.5(4) 6_757 .
O6W' K4 K6 75.5(4) 5_767 .
K4 K4 K6 125.0(2) 5_767 .
O8W K5 O9 94.6(3) . 7_667
O8W K5 O11 132.3(4) . 6_757
O9 K5 O11 89.63(19) 7_667 6_757
O8W K5 K5 66.3(4) . 7_667
O9 K5 K5 132.3(2) 7_667 7_667
O11 K5 K5 136.2(2) 6_757 7_667
O8W K5 O8W 118.4(3) . 7_667
O9 K5 O8W 125.3(3) 7_667 7_667
O11 K5 O8W 96.5(3) 6_757 7_667
K5 K5 O8W 52.1(3) 7_667 7_667
O8W K5 C7 67.9(3) . .
O9 K5 C7 132.0(2) 7_667 .
O11 K5 C7 74.29(19) 6_757 .
K5 K5 C7 82.7(2) 7_667 .
O8W K5 C7 101.6(2) 7_667 .
O8W K5 C13 76.1(3) . 7_667
O9 K5 C13 21.05(18) 7_667 7_667
O11 K5 C13 94.6(2) 6_757 7_667
K5 K5 C13 129.0(2) 7_667 7_667
O8W K5 C13 144.3(3) 7_667 7_667
C7 K5 C13 114.1(2) . 7_667
O8W K5 K7 101.3(4) . .
O9 K5 K7 58.47(13) 7_667 .
O11 K5 K7 43.45(13) 6_757 .
K5 K5 K7 162.2(2) 7_667 .
O8W K5 K7 138.3(2) 7_667 .
C7 K5 K7 80.77(15) . .
C13 K5 K7 54.31(14) 7_667 .
O8W K5 K1 134.9(3) . 8_657
O9 K5 K1 41.63(13) 7_667 8_657
O11 K5 K1 56.69(14) 6_757 8_657
K5 K5 K1 145.5(2) 7_667 8_657
O8W K5 K1 100.6(2) 7_667 8_657
C7 K5 K1 127.84(16) . 8_657
C13 K5 K1 58.81(15) 7_667 8_657
K7 K5 K1 52.26(8) . 8_657
O8W K5 K6 45.8(4) . .
O9 K5 K6 69.27(15) 7_667 .
O11 K5 K6 93.14(18) 6_757 .
K5 K5 K6 111.5(2) 7_667 .
O8W K5 K6 162.4(3) 7_667 .
C7 K5 K6 66.97(15) . .
C13 K5 K6 48.64(16) 7_667 .
K7 K5 K6 55.53(12) . .
K1 K5 K6 97.00(11) 8_657 .
O7 K6 O7 83.8(4) . 2_565
O7 K6 O10 101.5(3) . 7_667
O7 K6 O10 168.3(5) 2_565 7_667
O7 K6 O10 168.3(5) . 8_647
O7 K6 O10 101.5(3) 2_565 8_647
O10 K6 O10 71.5(3) 7_667 8_647
O7 K6 O9W 69.5(5) . .
O7 K6 O9W 106.3(5) 2_565 .
O10 K6 O9W 85.4(5) 7_667 .
O10 K6 O9W 118.1(5) 8_647 .
O7 K6 O9W 106.3(5) . 2_565
O7 K6 O9W 69.5(5) 2_565 2_565
O10 K6 O9W 118.1(5) 7_667 2_565
O10 K6 O9W 85.4(5) 8_647 2_565
O9W K6 O9W 56.3(5) . 2_565
O7 K6 C10 18.1(2) . .
O7 K6 C10 101.8(3) 2_565 .
O10 K6 C10 84.3(2) 7_667 .
O10 K6 C10 155.4(2) 8_647 .
O9W K6 C10 62.0(4) . .
O9W K6 C10 110.2(4) 2_565 .
O7 K6 C10 101.8(3) . 2_565
O7 K6 C10 18.1(2) 2_565 2_565
O10 K6 C10 155.4(2) 7_667 2_565
O10 K6 C10 84.3(2) 8_647 2_565
O9W K6 C10 110.2(4) . 2_565
O9W K6 C10 62.0(4) 2_565 2_565
C10 K6 C10 119.6(3) . 2_565
O7 K6 K4 42.35(19) . .
O7 K6 K4 42.3(2) 2_565 .
O10 K6 K4 139.9(2) 7_667 .
O10 K6 K4 139.9(2) 8_647 .
O9W K6 K4 93.2(5) . .
O9W K6 K4 93.2(5) 2_565 .
C10 K6 K4 60.47(16) . .
C10 K6 K4 60.47(16) 2_565 .
O7 K6 K7 78.40(18) . .
O7 K6 K7 152.7(4) 2_565 .
O10 K6 K7 38.82(16) 7_667 .
O10 K6 K7 100.0(2) 8_647 .
O9W K6 K7 47.9(4) . .
O9W K6 K7 95.7(4) 2_565 .
C10 K6 K7 60.77(16) . .
C10 K6 K7 157.1(3) 2_565 .
K4 K6 K7 119.96(7) . .
O7 K6 K7 152.7(4) . 2_565
O7 K6 K7 78.40(18) 2_565 2_565
O10 K6 K7 100.0(2) 7_667 2_565
O10 K6 K7 38.82(16) 8_647 2_565
O9W K6 K7 95.7(4) . 2_565
O9W K6 K7 47.9(4) 2_565 2_565
C10 K6 K7 157.1(3) . 2_565
C10 K6 K7 60.77(16) 2_565 2_565
K4 K6 K7 119.96(7) . 2_565
K7 K6 K7 109.25(19) . 2_565
O7 K6 K5 132.4(3) . 2_565
O7 K6 K5 60.6(3) 2_565 2_565
O10 K6 K5 109.0(2) 7_667 2_565
O10 K6 K5 46.22(19) 8_647 2_565
O9W K6 K5 146.6(3) . 2_565
O9W K6 K5 90.7(3) 2_565 2_565
C10 K6 K5 146.7(3) . 2_565
C10 K6 K5 47.86(17) 2_565 2_565
K4 K6 K5 93.85(12) . 2_565
K7 K6 K5 145.03(12) . 2_565
K7 K6 K5 52.98(6) 2_565 2_565
O1W K7 O10 83.8(7) 8_657 7_667
O1W K7 O1 127.7(7) 8_657 6_757
O10 K7 O1 148.3(2) 7_667 6_757
O1W K7 O11 116.2(5) 8_657 6_757
O10 K7 O11 103.1(2) 7_667 6_757
O1 K7 O11 62.66(17) 6_757 6_757
O1W K7 O8 169.0(7) 8_657 .
O10 K7 O8 85.3(2) 7_667 .
O1 K7 O8 63.12(17) 6_757 .
O11 K7 O8 64.88(17) 6_757 .
O1W K7 O9W 127.2(6) 8_657 .
O10 K7 O9W 87.3(4) 7_667 .
O1 K7 O9W 76.3(5) 6_757 .
O11 K7 O9W 116.6(4) 6_757 .
O8 K7 O9W 53.7(4) . .
O1W K7 O10W 75.8(7) 8_657 .
O10 K7 O10W 133.7(3) 7_667 .
O1 K7 O10W 67.4(2) 6_757 .
O11 K7 O10W 123.2(3) 6_757 .
O8 K7 O10W 113.31(15) . .
O9W K7 O10W 73.7(4) . .
O1W K7 C13 73.4(7) 8_657 7_667
O10 K7 C13 18.8(2) 7_667 7_667
O1 K7 C13 152.6(2) 6_757 7_667
O11 K7 C13 93.5(2) 6_757 7_667
O8 K7 C13 95.67(19) . 7_667
O9W K7 C13 106.0(4) . 7_667
O10W K7 C13 139.9(2) . 7_667
O1W K7 Ni1 148.8(5) 8_657 6_757
O10 K7 Ni1 114.00(18) 7_667 6_757
O1 K7 Ni1 37.38(11) 6_757 6_757
O11 K7 Ni1 37.33(12) 6_757 6_757
O8 K7 Ni1 37.66(12) . 6_757
O9W K7 Ni1 81.0(4) . 6_757
O10W K7 Ni1 104.34(17) . 6_757
C13 K7 Ni1 115.34(15) 7_667 6_757
O1W K7 K1 52.4(5) 8_657 8_657
O10 K7 K1 83.35(16) 7_667 8_657
O1 K7 K1 111.73(16) 6_757 8_657
O11 K7 K1 65.36(14) 6_757 8_657
O8 K7 K1 124.49(16) . 8_657
O9W K7 K1 170.6(4) . 8_657
O10W K7 K1 113.54(17) . 8_657
C13 K7 K1 64.59(16) 7_667 8_657
Ni1 K7 K1 102.31(10) 6_757 8_657
O1W K7 K5 110.8(6) 8_657 .
O10 K7 K5 59.43(17) 7_667 .
O1 K7 K5 100.18(14) 6_757 .
O11 K7 K5 43.79(13) 6_757 .
O8 K7 K5 61.68(14) . .
O9W K7 K5 108.6(4) . .
O10W K7 K5 166.8(3) . .
C13 K7 K5 52.82(15) 7_667 .
Ni1 K7 K5 63.90(7) 6_757 .
K1 K7 K5 65.87(9) 8_657 .
O1W K7 K6 112.9(7) 8_657 .
O10 K7 K6 37.41(17) 7_667 .
O1 K7 K6 116.51(16) 6_757 .
O11 K7 K6 108.04(17) 6_757 .
O8 K7 K6 57.97(14) . .
O9W K7 K6 51.2(4) . .
O10W K7 K6 117.3(3) . .
C13 K7 K6 55.60(17) 7_667 .
Ni1 K7 K6 94.98(9) 6_757 .
K1 K7 K6 119.46(13) 8_657 .
K5 K7 K6 71.49(14) . .
N1 C1 C2 107.8(7) . .
N1 C1 C4 116.1(7) . .
C2 C1 C4 136.0(7) . .
N2 C2 C1 108.5(6) . .
N2 C2 C5 116.2(7) . .
C1 C2 C5 135.3(7) . .
N1 C3 N2 113.5(7) . .
N1 C3 H3 123.3 . .
N2 C3 H3 123.3 . .
O2 C4 O1 122.5(8) . .
O2 C4 C1 121.0(7) . .
O1 C4 C1 116.5(7) . .
O3 C5 O4 123.4(7) . .
O3 C5 C2 120.8(8) . .
O4 C5 C2 115.7(7) . .
N3 C6 C7 107.4(6) . .
N3 C6 C9 116.4(6) . .
C7 C6 C9 136.2(7) . .
N4 C7 C6 108.1(6) . .
N4 C7 C10 116.3(7) . .
C6 C7 C10 135.6(7) . .
N4 C7 K5 82.7(4) . .
C6 C7 K5 100.9(5) . .
C10 C7 K5 85.3(5) . .
N3 C8 N4 112.9(7) . .
N3 C8 H8 123.6 . .
N4 C8 H8 123.6 . .
O5 C9 O6 124.3(7) . .
O5 C9 C6 115.9(7) . .
O6 C9 C6 119.5(7) . .
O5 C9 K3 83.9(4) . .
O6 C9 K3 41.3(4) . .
C6 C9 K3 155.5(5) . .
O7 C10 O8 122.7(8) . .
O7 C10 C7 121.6(8) . .
O8 C10 C7 115.7(7) . .
O7 C10 K6 41.7(6) . .
O8 C10 K6 89.4(5) . .
C7 C10 K6 143.5(6) . .
N5 C11 C11 107.8(4) . 2_575
N5 C11 C13 115.6(7) . .
C11 C11 C13 136.6(4) 2_575 .
N5 C12 N5 114.0(10) 2_575 .
N5 C12 H12 123.0 2_575 .
N5 C12 H12 123.0 . .
O10 C13 O9 123.5(7) . .
O10 C13 C11 121.7(8) . .
O9 C13 C11 114.8(7) . .
O10 C13 K5 87.4(5) . 7_667
O9 C13 K5 52.4(4) . 7_667
C11 C13 K5 133.1(5) . 7_667
O10 C13 K7 44.4(4) . 7_667
O9 C13 K7 82.9(4) . 7_667
C11 C13 K7 153.8(5) . 7_667
K5 C13 K7 72.87(18) 7_667 7_667
N6 C14 C14 107.3(4) . 2_575
N6 C14 C16 117.1(7) . .
C14 C14 C16 135.6(4) 2_575 .
N6 C15 N6 113.5(10) 2_575 .
N6 C15 H15 123.3 2_575 .
N6 C15 H15 123.3 . .
O12 C16 O11 123.6(7) . .
O12 C16 C14 121.9(7) . .
O11 C16 C14 114.5(7) . .
O12 C16 K2 54.7(4) . 3
O11 C16 K2 134.5(5) . 3
C14 C16 K2 84.5(4) . 3
O12 C16 K1 43.2(4) . 3
O11 C16 K1 82.8(4) . 3
C14 C16 K1 156.8(5) . 3
K2 C16 K1 72.31(17) 3 3
C3 N1 C1 105.1(6) . .
C3 N1 Ni1 141.1(5) . .
C1 N1 Ni1 113.8(5) . .
C3 N2 C2 105.0(6) . .
C3 N2 Ni2 141.0(5) . .
C2 N2 Ni2 114.0(5) . .
C8 N3 C6 105.9(6) . .
C8 N3 Ni2 140.2(5) . .
C6 N3 Ni2 113.4(5) . .
C8 N4 C7 105.7(6) . .
C8 N4 Ni1 140.2(5) . 6_757
C7 N4 Ni1 114.1(5) . 6_757
C12 N5 C11 105.2(7) . .
C12 N5 Ni2 140.3(6) . .
C11 N5 Ni2 114.5(5) . .
C15 N6 C14 106.0(7) . .
C15 N6 Ni1 140.2(6) . .
C14 N6 Ni1 113.8(5) . .
C4 O1 Ni1 114.3(5) . .
C4 O1 K7 129.9(5) . 6_757
Ni1 O1 K7 89.59(19) . 6_757
C5 O4 Ni2 115.0(5) . .
C5 O4 K1 129.0(6) . 2_565
Ni2 O4 K1 89.2(2) . 2_565
C9 O5 Ni2 114.9(5) . .
C9 O5 K1 138.2(5) . 2_565
Ni2 O5 K1 87.91(19) . 2_565
C9 O6 K3 120.7(5) . .
C9 O6 K4 129.6(6) . .
K3 O6 K4 96.0(2) . .
C10 O7 K6 120.2(8) . .
C10 O7 K4 142.3(8) . .
K6 O7 K4 97.5(3) . .
C10 O8 Ni1 114.3(5) . 6_757
C10 O8 K7 140.3(6) . .
Ni1 O8 K7 87.8(2) 6_757 .
C13 O9 Ni2 116.0(5) . .
C13 O9 K5 106.5(5) . 7_667
Ni2 O9 K5 114.4(2) . 7_667
C13 O9 K1 133.0(5) . 2_565
Ni2 O9 K1 88.5(2) . 2_565
K5 O9 K1 97.00(19) 7_667 2_565
C13 O10 K6 136.3(6) . 7_667
C13 O10 K7 116.8(6) . 7_667
K6 O10 K7 103.8(3) 7_667 7_667
C16 O11 Ni1 115.3(5) . .
C16 O11 K7 131.5(5) . 6_757
Ni1 O11 K7 89.39(19) . 6_757
C16 O11 K5 114.9(5) . 6_757
Ni1 O11 K5 108.7(2) . 6_757
K7 O11 K5 92.76(18) 6_757 6_757
C16 O12 K3 141.0(5) . 3
C16 O12 K1 118.5(5) . 3
K3 O12 K1 96.0(2) 3 3
C16 O12 K2 104.4(5) . 3
K3 O12 K2 90.0(2) 3 3
K1 O12 K2 93.4(2) 3 3
K7 O1W K1 81.2(5) 8_647 .
K2 O3W K1 89.1(8) . .
K2 O5W K3 87.6(4) . .
O6W' O6W' K4 80.4(3) 2_565 .
O6W' O6W' K4 80.7(3) 2_565 5_767
K4 O6W' K4 77.6(5) . 5_767
K4 O7W K4 84.9(7) . 5_767
K5 O8W K5 61.6(3) . 7_667
K7 O9W K6 80.9(5) . .
K7 O10W K7 178.6(5) 6_758 .

loop_
_geom_bond_atom_site_label_1
_geom_bond_atom_site_label_2
_geom_bond_distance
_geom_bond_site_symmetry_2
Ni1 N6 2.025(7) .
Ni1 N4 2.034(6) 6_757
Ni1 N1 2.034(7) .
Ni1 O11 2.115(6) .
Ni1 O1 2.117(5) .
Ni1 O8 2.132(6) 6_757
Ni1 K7 3.487(3) 6_757
Ni2 N5 2.019(6) .
Ni2 N2 2.031(7) .
Ni2 N3 2.032(6) .
Ni2 O9 2.101(6) .
Ni2 O4 2.119(5) .
Ni2 O5 2.124(6) .
Ni2 K1 3.466(3) 2_565
K1 O2W 2.680(8) .
K1 O12 2.706(6) 3_445
K1 O4 2.772(6) 2_565
K1 O9 2.812(6) 2_565
K1 O5 2.818(6) 2_565
K1 O1W 2.92(2) .
K1 O3W 3.17(4) .
K1 Ni2 3.466(3) 2_565
K1 C16 3.473(9) 3_445
K1 K7 3.641(5) 8_647
K1 K3 3.984(4) .
K1 K2 4.038(3) .
K2 O3W 2.556(13) .
K2 O3W 2.556(13) 2_565
K2 O5W 2.761(16) .
K2 O12 2.841(7) 4_465
K2 O12 2.841(7) 3_445
K2 O4W 2.863(9) 2_565
K2 O4W 2.863(9) .
K2 C16 3.370(8) 4_465
K2 C16 3.370(8) 3_445
K2 K3 3.887(5) .
K2 K1 4.038(3) 2_565
K3 O12 2.654(6) 3_445
K3 O12 2.654(6) 4_465
K3 O6 2.675(7) .
K3 O6 2.675(6) 2_565
K3 O5W 2.853(15) .
K3 O6W 3.36(2) .
K3 O6W 3.36(2) 2_565
K3 C9 3.484(8) .
K3 C9 3.484(8) 2_565
K3 K1 3.984(4) 2_565
K4 O6 2.722(7) 2_565
K4 O6 2.722(7) .
K4 O7 2.725(9) 2_565
K4 O7 2.725(9) .
K4 O7W 2.83(2) .
K4 O7W 2.83(2) 5_767
K4 O6W' 3.00(2) 2_565
K4 O6W' 3.00(2) .
K4 O6W' 3.08(2) 6_757
K4 O6W' 3.08(2) 5_767
K4 K4 3.813(7) 5_767
K4 K6 4.010(6) .
K5 O8W 2.636(13) .
K5 O9 2.798(7) 7_667
K5 O11 2.813(6) 6_757
K5 K5 2.939(6) 7_667
K5 O8W 3.058(16) 7_667
K5 C7 3.376(8) .
K5 C13 3.385(9) 7_667
K5 K7 4.060(5) .
K5 K1 4.202(4) 8_657
K5 K6 4.822(6) .
K6 O7 2.610(10) .
K6 O7 2.610(10) 2_565
K6 O10 2.622(7) 7_667
K6 O10 2.622(7) 8_647
K6 O9W 3.31(2) .
K6 O9W 3.31(2) 2_565
K6 C10 3.392(8) .
K6 C10 3.392(8) 2_565
K6 K7 4.193(6) .
K6 K7 4.193(6) 2_565
K6 K5 4.822(6) 2_565
K7 O1W 2.669(19) 8_657
K7 O10 2.706(7) 7_667
K7 O1 2.786(6) 6_757
K7 O11 2.795(6) 6_757
K7 O8 2.843(6) .
K7 O9W 3.15(2) .
K7 O10W 3.320(3) .
K7 C13 3.451(8) 7_667
K7 Ni1 3.487(3) 6_757
K7 K1 3.641(5) 8_657
C1 N1 1.362(9) .
C1 C2 1.385(11) .
C1 C4 1.473(11) .
C2 N2 1.355(10) .
C2 C5 1.485(10) .
C3 N1 1.333(10) .
C3 N2 1.335(10) .
C3 H3 0.9300 .
C4 O2 1.257(10) .
C4 O1 1.269(10) .
C5 O3 1.248(11) .
C5 O4 1.258(10) .
C6 N3 1.358(10) .
C6 C7 1.390(11) .
C6 C9 1.491(11) .
C7 N4 1.352(10) .
C7 C10 1.497(11) .
C8 N3 1.327(10) .
C8 N4 1.333(10) .
C8 H8 0.9300 .
C9 O5 1.250(10) .
C9 O6 1.252(10) .
C10 O7 1.221(11) .
C10 O8 1.262(10) .
C11 N5 1.366(10) .
C11 C11 1.388(16) 2_575
C11 C13 1.496(11) .
C12 N5 1.325(9) 2_575
C12 N5 1.325(9) .
C12 H12 0.9300 .
C13 O10 1.244(10) .
C13 O9 1.269(10) .
C13 K5 3.385(9) 7_667
C13 K7 3.451(8) 7_667
C14 N6 1.355(10) .
C14 C14 1.414(16) 2_575
C14 C16 1.491(11) .
C15 N6 1.327(9) 2_575
C15 N6 1.327(9) .
C15 H15 0.9300 .
C16 O12 1.241(10) .
C16 O11 1.274(10) .
C16 K2 3.370(8) 3
C16 K1 3.473(9) 3
N4 Ni1 2.034(6) 6_757
O1 K7 2.786(6) 6_757
O4 K1 2.772(6) 2_565
O5 K1 2.818(6) 2_565
O8 Ni1 2.132(6) 6_757
O9 K5 2.798(7) 7_667
O9 K1 2.812(6) 2_565
O10 K6 2.622(7) 7_667
O10 K7 2.706(7) 7_667
O11 K7 2.795(6) 6_757
O11 K5 2.813(6) 6_757
O12 K3 2.654(6) 3
O12 K1 2.706(6) 3
O12 K2 2.841(7) 3
O1W K7 2.669(19) 8_647
O6W' O6W' 1.00(3) 2_565
O6W' K4 3.08(2) 5_767
O7W K4 2.83(2) 5_767
O8W K5 3.058(16) 7_667
O10W K7 3.320(3) 6_758

loop_
_geom_torsion_atom_site_label_1
_geom_torsion_atom_site_label_2
_geom_torsion_atom_site_label_3
_geom_torsion_atom_site_label_4
_geom_torsion
_geom_torsion_site_symmetry_1
_geom_torsion_site_symmetry_4
O2W K1 K2 O3W 54.8(11) . .
O12 K1 K2 O3W -150.4(11) 3_445 .
O4 K1 K2 O3W 69.9(11) 2_565 .
O9 K1 K2 O3W -118.3(11) 2_565 .
O5 K1 K2 O3W 156.8(11) 2_565 .
O1W K1 K2 O3W -28.1(12) . .
Ni2 K1 K2 O3W 161.9(11) 2_565 .
C16 K1 K2 O3W -128.4(11) 3_445 .
K7 K1 K2 O3W -73.7(11) 8_647 .
K3 K1 K2 O3W 158.3(11) . .
O2W K1 K2 O3W -20.5(15) . 2_565
O12 K1 K2 O3W 134.4(15) 3_445 2_565
O4 K1 K2 O3W -5.3(15) 2_565 2_565
O9 K1 K2 O3W 166.5(15) 2_565 2_565
O5 K1 K2 O3W 81.5(14) 2_565 2_565
O1W K1 K2 O3W -103.4(15) . 2_565
O3W K1 K2 O3W -75(2) . 2_565
Ni2 K1 K2 O3W 86.6(15) 2_565 2_565
C16 K1 K2 O3W 156.4(15) 3_445 2_565
K7 K1 K2 O3W -149.0(14) 8_647 2_565
K3 K1 K2 O3W 83.0(14) . 2_565
O2W K1 K2 O5W -49.4(4) . .
O12 K1 K2 O5W 105.5(4) 3_445 .
O4 K1 K2 O5W -34.2(5) 2_565 .
O9 K1 K2 O5W 137.6(4) 2_565 .
O5 K1 K2 O5W 52.6(4) 2_565 .
O1W K1 K2 O5W -132.3(5) . .
O3W K1 K2 O5W -104.1(11) . .
Ni2 K1 K2 O5W 57.7(4) 2_565 .
C16 K1 K2 O5W 127.5(4) 3_445 .
K7 K1 K2 O5W -177.8(3) 8_647 .
K3 K1 K2 O5W 54.1(3) . .
O2W K1 K2 O12 -122.3(2) . 4_465
O12 K1 K2 O12 32.60(18) 3_445 4_465
O4 K1 K2 O12 -107.1(3) 2_565 4_465
O9 K1 K2 O12 64.7(3) 2_565 4_465
O5 K1 K2 O12 -20.3(2) 2_565 4_465
O1W K1 K2 O12 154.8(4) . 4_465
O3W K1 K2 O12 -177.0(11) . 4_465
Ni2 K1 K2 O12 -15.2(3) 2_565 4_465
C16 K1 K2 O12 54.6(2) 3_445 4_465
K7 K1 K2 O12 109.26(15) 8_647 4_465
K3 K1 K2 O12 -18.79(15) . 4_465
O2W K1 K2 O12 -154.9(3) . 3_445
O4 K1 K2 O12 -139.7(4) 2_565 3_445
O9 K1 K2 O12 32.1(3) 2_565 3_445
O5 K1 K2 O12 -52.9(2) 2_565 3_445
O1W K1 K2 O12 122.2(4) . 3_445
O3W K1 K2 O12 150.4(11) . 3_445
Ni2 K1 K2 O12 -47.8(3) 2_565 3_445
C16 K1 K2 O12 22.0(2) 3_445 3_445
K7 K1 K2 O12 76.7(2) 8_647 3_445
K3 K1 K2 O12 -51.39(19) . 3_445
O2W K1 K2 O4W 117.5(3) . 2_565
O12 K1 K2 O4W -87.6(3) 3_445 2_565
O4 K1 K2 O4W 132.7(4) 2_565 2_565
O9 K1 K2 O4W -55.5(3) 2_565 2_565
O5 K1 K2 O4W -140.5(2) 2_565 2_565
O1W K1 K2 O4W 34.6(4) . 2_565
O3W K1 K2 O4W 62.8(11) . 2_565
Ni2 K1 K2 O4W -135.3(3) 2_565 2_565
C16 K1 K2 O4W -65.6(3) 3_445 2_565
K7 K1 K2 O4W -10.9(2) 8_647 2_565
K3 K1 K2 O4W -139.0(2) . 2_565
O2W K1 K2 O4W 139.8(4) . .
O12 K1 K2 O4W -65.3(4) 3_445 .
O4 K1 K2 O4W 155.0(4) 2_565 .
O9 K1 K2 O4W -33.2(5) 2_565 .
O5 K1 K2 O4W -118.2(4) 2_565 .
O1W K1 K2 O4W 56.9(5) . .
O3W K1 K2 O4W 85.1(12) . .
Ni2 K1 K2 O4W -113.0(4) 2_565 .
C16 K1 K2 O4W -43.3(4) 3_445 .
K7 K1 K2 O4W 11.4(4) 8_647 .
K3 K1 K2 O4W -116.7(4) . .
O2W K1 K2 C16 -141.5(3) . 4_465
O12 K1 K2 C16 13.4(2) 3_445 4_465
O4 K1 K2 C16 -126.3(3) 2_565 4_465
O9 K1 K2 C16 45.5(3) 2_565 4_465
O5 K1 K2 C16 -39.5(2) 2_565 4_465
O1W K1 K2 C16 135.6(4) . 4_465
O3W K1 K2 C16 163.7(11) . 4_465
Ni2 K1 K2 C16 -34.4(3) 2_565 4_465
C16 K1 K2 C16 35.38(19) 3_445 4_465
K7 K1 K2 C16 90.05(18) 8_647 4_465
K3 K1 K2 C16 -38.00(17) . 4_465
O2W K1 K2 C16 -176.9(3) . 3_445
O12 K1 K2 C16 -22.0(2) 3_445 3_445
O4 K1 K2 C16 -161.7(4) 2_565 3_445
O9 K1 K2 C16 10.1(3) 2_565 3_445
O5 K1 K2 C16 -74.8(2) 2_565 3_445
O1W K1 K2 C16 100.3(4) . 3_445
O3W K1 K2 C16 128.4(11) . 3_445
Ni2 K1 K2 C16 -69.7(3) 2_565 3_445
K7 K1 K2 C16 54.67(17) 8_647 3_445
K3 K1 K2 C16 -73.38(18) . 3_445
O2W K1 K2 K3 -103.5(2) . .
O12 K1 K2 K3 51.39(19) 3_445 .
O4 K1 K2 K3 -88.3(3) 2_565 .
O9 K1 K2 K3 83.5(3) 2_565 .
O5 K1 K2 K3 -1.47(17) 2_565 .
O1W K1 K2 K3 173.6(4) . .
O3W K1 K2 K3 -158.3(11) . .
Ni2 K1 K2 K3 3.6(3) 2_565 .
C16 K1 K2 K3 73.38(18) 3_445 .
K7 K1 K2 K3 128.05(10) 8_647 .
O2W K1 K2 K1 -81.9(2) . 2_565
O12 K1 K2 K1 73.0(2) 3_445 2_565
O4 K1 K2 K1 -66.7(4) 2_565 2_565
O9 K1 K2 K1 105.1(3) 2_565 2_565
O5 K1 K2 K1 20.2(2) 2_565 2_565
O1W K1 K2 K1 -164.7(4) . 2_565
O3W K1 K2 K1 -136.6(11) . 2_565
Ni2 K1 K2 K1 25.3(3) 2_565 2_565
C16 K1 K2 K1 95.0(2) 3_445 2_565
K7 K1 K2 K1 149.68(10) 8_647 2_565
K3 K1 K2 K1 21.63(12) . 2_565
O3W K2 K3 O12 -67.8(11) . 3_445
O3W K2 K3 O12 170.2(11) 2_565 3_445
O5W K2 K3 O12 -128.84(18) . 3_445
O12 K2 K3 O12 102.3(4) 4_465 3_445
O4W K2 K3 O12 7.0(4) 2_565 3_445
O4W K2 K3 O12 95.3(4) . 3_445
C16 K2 K3 O12 88.2(3) 4_465 3_445
C16 K2 K3 O12 14.1(2) 3_445 3_445
K1 K2 K3 O12 152.3(2) 2_565 3_445
K1 K2 K3 O12 -49.95(18) . 3_445
O3W K2 K3 O12 -170.2(11) . 4_465
O3W K2 K3 O12 67.8(11) 2_565 4_465
O5W K2 K3 O12 128.84(18) . 4_465
O12 K2 K3 O12 -102.3(4) 3_445 4_465
O4W K2 K3 O12 -95.3(4) 2_565 4_465
O4W K2 K3 O12 -7.0(4) . 4_465
C16 K2 K3 O12 -14.1(2) 4_465 4_465
C16 K2 K3 O12 -88.2(3) 3_445 4_465
K1 K2 K3 O12 49.95(18) 2_565 4_465
K1 K2 K3 O12 -152.3(2) . 4_465
O3W K2 K3 O6 161.3(12) . .
O3W K2 K3 O6 39.3(12) 2_565 .
O5W K2 K3 O6 100.3(3) . .
O12 K2 K3 O6 -28.6(4) 4_465 .
O12 K2 K3 O6 -130.9(4) 3_445 .
O4W K2 K3 O6 -123.9(4) 2_565 .
O4W K2 K3 O6 -35.6(5) . .
C16 K2 K3 O6 -42.7(4) 4_465 .
C16 K2 K3 O6 -116.8(4) 3_445 .
K1 K2 K3 O6 21.4(3) 2_565 .
K1 K2 K3 O6 179.2(3) . .
O3W K2 K3 O6 -39.3(12) . 2_565
O3W K2 K3 O6 -161.3(12) 2_565 2_565
O5W K2 K3 O6 -100.3(3) . 2_565
O12 K2 K3 O6 130.9(4) 4_465 2_565
O12 K2 K3 O6 28.6(4) 3_445 2_565
O4W K2 K3 O6 35.6(5) 2_565 2_565
O4W K2 K3 O6 123.9(4) . 2_565
C16 K2 K3 O6 116.8(4) 4_465 2_565
C16 K2 K3 O6 42.7(4) 3_445 2_565
K1 K2 K3 O6 -179.2(3) 2_565 2_565
K1 K2 K3 O6 -21.4(3) . 2_565
O3W K2 K3 O5W 61.0(11) . .
O3W K2 K3 O5W -61.0(11) 2_565 .
O12 K2 K3 O5W -128.84(18) 4_465 .
O12 K2 K3 O5W 128.84(18) 3_445 .
O4W K2 K3 O5W 135.8(3) 2_565 .
O4W K2 K3 O5W -135.8(3) . .
C16 K2 K3 O5W -142.95(16) 4_465 .
C16 K2 K3 O5W 142.95(16) 3_445 .
K1 K2 K3 O5W -78.89(7) 2_565 .
K1 K2 K3 O5W 78.89(7) . .
O3W K2 K3 O6W 90.5(12) . .
O3W K2 K3 O6W -31.5(12) 2_565 .
O5W K2 K3 O6W 29.5(3) . .
O12 K2 K3 O6W -99.4(4) 4_465 .
O12 K2 K3 O6W 158.3(4) 3_445 .
O4W K2 K3 O6W 165.3(5) 2_565 .
O4W K2 K3 O6W -106.4(5) . .
C16 K2 K3 O6W -113.5(4) 4_465 .
C16 K2 K3 O6W 172.4(4) 3_445 .
K1 K2 K3 O6W -49.4(3) 2_565 .
K1 K2 K3 O6W 108.3(3) . .
O3W K2 K3 O6W 31.5(12) . 2_565
O3W K2 K3 O6W -90.5(12) 2_565 2_565
O5W K2 K3 O6W -29.5(3) . 2_565
O12 K2 K3 O6W -158.3(4) 4_465 2_565
O12 K2 K3 O6W 99.4(4) 3_445 2_565
O4W K2 K3 O6W 106.4(5) 2_565 2_565
O4W K2 K3 O6W -165.3(5) . 2_565
C16 K2 K3 O6W -172.4(4) 4_465 2_565
C16 K2 K3 O6W 113.5(4) 3_445 2_565
K1 K2 K3 O6W -108.3(3) 2_565 2_565
K1 K2 K3 O6W 49.4(3) . 2_565
O3W K2 K3 C9 150.7(11) . .
O3W K2 K3 C9 28.7(11) 2_565 .
O5W K2 K3 C9 89.7(2) . .
O12 K2 K3 C9 -39.2(3) 4_465 .
O12 K2 K3 C9 -141.5(3) 3_445 .
O4W K2 K3 C9 -134.5(4) 2_565 .
O4W K2 K3 C9 -46.1(4) . .
C16 K2 K3 C9 -53.3(3) 4_465 .
C16 K2 K3 C9 -127.4(3) 3_445 .
K1 K2 K3 C9 10.8(2) 2_565 .
K1 K2 K3 C9 168.6(2) . .
O3W K2 K3 C9 -28.7(11) . 2_565
O3W K2 K3 C9 -150.7(11) 2_565 2_565
O5W K2 K3 C9 -89.7(2) . 2_565
O12 K2 K3 C9 141.5(3) 4_465 2_565
O12 K2 K3 C9 39.2(3) 3_445 2_565
O4W K2 K3 C9 46.1(4) 2_565 2_565
O4W K2 K3 C9 134.5(4) . 2_565
C16 K2 K3 C9 127.4(3) 4_465 2_565
C16 K2 K3 C9 53.3(3) 3_445 2_565
K1 K2 K3 C9 -168.6(2) 2_565 2_565
K1 K2 K3 C9 -10.8(2) . 2_565
O3W K2 K3 K1 -17.9(11) . .
O3W K2 K3 K1 -139.9(11) 2_565 .
O5W K2 K3 K1 -78.89(7) . .
O12 K2 K3 K1 152.3(2) 4_465 .
O12 K2 K3 K1 49.95(18) 3_445 .
O4W K2 K3 K1 56.9(3) 2_565 .
O4W K2 K3 K1 145.3(3) . .
C16 K2 K3 K1 138.16(18) 4_465 .
C16 K2 K3 K1 64.06(16) 3_445 .
K1 K2 K3 K1 -157.79(13) 2_565 .
O3W K2 K3 K1 139.9(11) . 2_565
O3W K2 K3 K1 17.9(11) 2_565 2_565
O5W K2 K3 K1 78.89(7) . 2_565
O12 K2 K3 K1 -49.95(18) 4_465 2_565
O12 K2 K3 K1 -152.3(2) 3_445 2_565
O4W K2 K3 K1 -145.3(3) 2_565 2_565
O4W K2 K3 K1 -56.9(3) . 2_565
C16 K2 K3 K1 -64.06(16) 4_465 2_565
C16 K2 K3 K1 -138.16(18) 3_445 2_565
K1 K2 K3 K1 157.79(13) . 2_565
O2W K1 K3 O12 128.9(3) . 3_445
O4 K1 K3 O12 -157.2(3) 2_565 3_445
O9 K1 K3 O12 -86.7(3) 2_565 3_445
O5 K1 K3 O12 -125.6(3) 2_565 3_445
O1W K1 K3 O12 37.8(10) . 3_445
O3W K1 K3 O12 69.5(7) . 3_445
Ni2 K1 K3 O12 -122.6(2) 2_565 3_445
C16 K1 K3 O12 -6.8(3) 3_445 3_445
K7 K1 K3 O12 -13.1(2) 8_647 3_445
K2 K1 K3 O12 55.9(2) . 3_445
O2W K1 K3 O12 93.5(2) . 4_465
O12 K1 K3 O12 -35.38(19) 3_445 4_465
O4 K1 K3 O12 167.4(2) 2_565 4_465
O9 K1 K3 O12 -122.1(2) 2_565 4_465
O5 K1 K3 O12 -160.9(2) 2_565 4_465
O1W K1 K3 O12 2.4(10) . 4_465
O3W K1 K3 O12 34.1(7) . 4_465
Ni2 K1 K3 O12 -157.98(17) 2_565 4_465
C16 K1 K3 O12 -42.1(2) 3_445 4_465
K7 K1 K3 O12 -48.5(2) 8_647 4_465
K2 K1 K3 O12 20.54(17) . 4_465
O2W K1 K3 O6 -105.4(6) . .
O12 K1 K3 O6 125.7(7) 3_445 .
O4 K1 K3 O6 -31.5(7) 2_565 .
O9 K1 K3 O6 39.0(7) 2_565 .
O5 K1 K3 O6 0.1(6) 2_565 .
O1W K1 K3 O6 163.5(11) . .
O3W K1 K3 O6 -164.8(9) . .
Ni2 K1 K3 O6 3.1(7) 2_565 .
C16 K1 K3 O6 118.9(7) 3_445 .
K7 K1 K3 O6 112.6(6) 8_647 .
K2 K1 K3 O6 -178.4(7) . .
O2W K1 K3 O6 -121.2(2) . 2_565
O12 K1 K3 O6 109.8(3) 3_445 2_565
O4 K1 K3 O6 -47.4(3) 2_565 2_565
O9 K1 K3 O6 23.1(2) 2_565 2_565
O5 K1 K3 O6 -15.7(2) 2_565 2_565
O1W K1 K3 O6 147.6(10) . 2_565
O3W K1 K3 O6 179.4(7) . 2_565
Ni2 K1 K3 O6 -12.8(2) 2_565 2_565
C16 K1 K3 O6 103.1(2) 3_445 2_565
K7 K1 K3 O6 96.7(2) 8_647 2_565
K2 K1 K3 O6 165.8(2) . 2_565
O2W K1 K3 O5W 21.6(4) . .
O12 K1 K3 O5W -107.3(4) 3_445 .
O4 K1 K3 O5W 95.4(4) 2_565 .
O9 K1 K3 O5W 165.9(4) 2_565 .
O5 K1 K3 O5W 127.1(4) 2_565 .
O1W K1 K3 O5W -69.5(11) . .
O3W K1 K3 O5W -37.8(7) . .
Ni2 K1 K3 O5W 130.1(3) 2_565 .
C16 K1 K3 O5W -114.1(4) 3_445 .
K7 K1 K3 O5W -120.5(3) 8_647 .
K2 K1 K3 O5W -51.4(3) . .
O2W K1 K3 O6W -21.1(4) . .
O12 K1 K3 O6W -150.0(5) 3_445 .
O4 K1 K3 O6W 52.8(5) 2_565 .
O9 K1 K3 O6W 123.3(4) 2_565 .
O5 K1 K3 O6W 84.4(4) 2_565 .
O1W K1 K3 O6W -112.2(11) . .
O3W K1 K3 O6W -80.5(8) . .
Ni2 K1 K3 O6W 87.4(4) 2_565 .
C16 K1 K3 O6W -156.8(4) 3_445 .
K7 K1 K3 O6W -163.1(4) 8_647 .
K2 K1 K3 O6W -94.1(4) . .
O2W K1 K3 O6W -51.6(4) . 2_565
O12 K1 K3 O6W 179.4(4) 3_445 2_565
O4 K1 K3 O6W 22.2(4) 2_565 2_565
O9 K1 K3 O6W 92.7(4) 2_565 2_565
O5 K1 K3 O6W 53.9(4) 2_565 2_565
O1W K1 K3 O6W -142.8(11) . 2_565
O3W K1 K3 O6W -111.0(7) . 2_565
Ni2 K1 K3 O6W 56.8(4) 2_565 2_565
C16 K1 K3 O6W 172.7(4) 3_445 2_565
K7 K1 K3 O6W 166.3(4) 8_647 2_565
K2 K1 K3 O6W -124.6(4) . 2_565
O2W K1 K3 C9 -42.1(9) . .
O12 K1 K3 C9 -171.0(9) 3_445 .
O4 K1 K3 C9 31.8(9) 2_565 .
O9 K1 K3 C9 102.3(9) 2_565 .
O5 K1 K3 C9 63.4(9) 2_565 .
O1W K1 K3 C9 -133.2(13) . .
O3W K1 K3 C9 -101.5(11) . .
Ni2 K1 K3 C9 66.4(9) 2_565 .
C16 K1 K3 C9 -177.8(9) 3_445 .
K7 K1 K3 C9 175.8(9) 8_647 .
K2 K1 K3 C9 -115.1(9) . .
O2W K1 K3 C9 -117.4(2) . 2_565
O12 K1 K3 C9 113.7(3) 3_445 2_565
O4 K1 K3 C9 -43.5(2) 2_565 2_565
O9 K1 K3 C9 27.0(2) 2_565 2_565
O5 K1 K3 C9 -11.8(2) 2_565 2_565
O1W K1 K3 C9 151.5(10) . 2_565
O3W K1 K3 C9 -176.8(7) . 2_565
Ni2 K1 K3 C9 -8.88(17) 2_565 2_565
C16 K1 K3 C9 106.9(2) 3_445 2_565
K7 K1 K3 C9 100.57(19) 8_647 2_565
K2 K1 K3 C9 169.64(19) . 2_565
O2W K1 K3 K2 73.01(16) . .
O12 K1 K3 K2 -55.9(2) 3_445 .
O4 K1 K3 K2 146.86(18) 2_565 .
O9 K1 K3 K2 -142.65(17) 2_565 .
O5 K1 K3 K2 178.52(17) 2_565 .
O1W K1 K3 K2 -18.1(10) . .
O3W K1 K3 K2 13.6(6) . .
Ni2 K1 K3 K2 -178.52(11) 2_565 .
C16 K1 K3 K2 -62.69(16) 3_445 .
K7 K1 K3 K2 -69.06(12) 8_647 .
O2W K1 K3 K1 50.5(2) . 2_565
O12 K1 K3 K1 -78.4(2) 3_445 2_565
O4 K1 K3 K1 124.36(16) 2_565 2_565
O9 K1 K3 K1 -165.16(14) 2_565 2_565
O5 K1 K3 K1 156.01(18) 2_565 2_565
O1W K1 K3 K1 -40.6(10) . 2_565
O3W K1 K3 K1 -8.9(7) . 2_565
Ni2 K1 K3 K1 158.98(9) 2_565 2_565
C16 K1 K3 K1 -85.19(19) 3_445 2_565
K7 K1 K3 K1 -91.57(15) 8_647 2_565
K2 K1 K3 K1 -22.51(13) . 2_565
O6 K4 K6 O7 -137.4(4) 2_565 .
O6 K4 K6 O7 -57.4(4) . .
O7 K4 K6 O7 165.3(8) 2_565 .
O7W K4 K6 O7 29.5(6) . .
O7W K4 K6 O7 135.8(6) 5_767 .
O6W' K4 K6 O7 152(2) 2_565 .
O6W' K4 K6 O7 13(2) . .
O6W' K4 K6 O7 73.0(5) 6_757 .
O6W' K4 K6 O7 92.3(5) 5_767 .
K4 K4 K6 O7 82.6(4) 5_767 .
O6 K4 K6 O7 57.4(4) 2_565 2_565
O6 K4 K6 O7 137.4(4) . 2_565
O7 K4 K6 O7 -165.3(8) . 2_565
O7W K4 K6 O7 -135.8(6) . 2_565
O7W K4 K6 O7 -29.5(6) 5_767 2_565
O6W' K4 K6 O7 -13(2) 2_565 2_565
O6W' K4 K6 O7 -152(2) . 2_565
O6W' K4 K6 O7 -92.3(5) 6_757 2_565
O6W' K4 K6 O7 -73.0(5) 5_767 2_565
K4 K4 K6 O7 -82.6(4) 5_767 2_565
O6 K4 K6 O10 -105.1(5) 2_565 7_667
O6 K4 K6 O10 -25.1(5) . 7_667
O7 K4 K6 O10 -162.5(7) 2_565 7_667
O7 K4 K6 O10 32.2(5) . 7_667
O7W K4 K6 O10 61.7(6) . 7_667
O7W K4 K6 O10 168.0(6) 5_767 7_667
O6W' K4 K6 O10 -176(2) 2_565 7_667
O6W' K4 K6 O10 45(3) . 7_667
O6W' K4 K6 O10 105.2(6) 6_757 7_667
O6W' K4 K6 O10 124.5(6) 5_767 7_667
K4 K4 K6 O10 114.9(5) 5_767 7_667
O6 K4 K6 O10 25.1(5) 2_565 8_647
O6 K4 K6 O10 105.1(5) . 8_647
O7 K4 K6 O10 -32.2(5) 2_565 8_647
O7 K4 K6 O10 162.5(7) . 8_647
O7W K4 K6 O10 -168.0(6) . 8_647
O7W K4 K6 O10 -61.7(6) 5_767 8_647
O6W' K4 K6 O10 -45(3) 2_565 8_647
O6W' K4 K6 O10 176(2) . 8_647
O6W' K4 K6 O10 -124.5(6) 6_757 8_647
O6W' K4 K6 O10 -105.2(6) 5_767 8_647
K4 K4 K6 O10 -114.9(5) 5_767 8_647
O6 K4 K6 O9W 168.2(3) 2_565 .
O6 K4 K6 O9W -111.8(3) . .
O7 K4 K6 O9W 110.8(5) 2_565 .
O7 K4 K6 O9W -54.5(5) . .
O7W K4 K6 O9W -25.0(5) . .
O7W K4 K6 O9W 81.4(4) 5_767 .
O6W' K4 K6 O9W 98(2) 2_565 .
O6W' K4 K6 O9W -41(2) . .
O6W' K4 K6 O9W 18.5(4) 6_757 .
O6W' K4 K6 O9W 37.8(4) 5_767 .
K4 K4 K6 O9W 28.2(3) 5_767 .
O6 K4 K6 O9W 111.8(3) 2_565 2_565
O6 K4 K6 O9W -168.2(3) . 2_565
O7 K4 K6 O9W 54.5(5) 2_565 2_565
O7 K4 K6 O9W -110.8(5) . 2_565
O7W K4 K6 O9W -81.4(4) . 2_565
O7W K4 K6 O9W 25.0(5) 5_767 2_565
O6W' K4 K6 O9W 41(2) 2_565 2_565
O6W' K4 K6 O9W -98(2) . 2_565
O6W' K4 K6 O9W -37.8(4) 6_757 2_565
O6W' K4 K6 O9W -18.5(4) 5_767 2_565
K4 K4 K6 O9W -28.2(3) 5_767 2_565
O6 K4 K6 C10 -136.7(3) 2_565 .
O6 K4 K6 C10 -56.7(2) . .
O7 K4 K6 C10 165.9(5) 2_565 .
O7 K4 K6 C10 0.7(4) . .
O7W K4 K6 C10 30.1(4) . .
O7W K4 K6 C10 136.5(4) 5_767 .
O6W' K4 K6 C10 153(2) 2_565 .
O6W' K4 K6 C10 14(2) . .
O6W' K4 K6 C10 73.7(4) 6_757 .
O6W' K4 K6 C10 92.9(4) 5_767 .
K4 K4 K6 C10 83.3(2) 5_767 .
O6 K4 K6 C10 56.7(2) 2_565 2_565
O6 K4 K6 C10 136.7(3) . 2_565
O7 K4 K6 C10 -0.7(4) 2_565 2_565
O7 K4 K6 C10 -165.9(5) . 2_565
O7W K4 K6 C10 -136.5(4) . 2_565
O7W K4 K6 C10 -30.1(4) 5_767 2_565
O6W' K4 K6 C10 -14(2) 2_565 2_565
O6W' K4 K6 C10 -153(2) . 2_565
O6W' K4 K6 C10 -92.9(4) 6_757 2_565
O6W' K4 K6 C10 -73.7(4) 5_767 2_565
K4 K4 K6 C10 -83.3(2) 5_767 2_565
O6 K4 K6 K7 -149.8(3) 2_565 .
O6 K4 K6 K7 -69.8(3) . .
O7 K4 K6 K7 152.9(5) 2_565 .
O7 K4 K6 K7 -12.4(4) . .
O7W K4 K6 K7 17.1(4) . .
O7W K4 K6 K7 123.4(4) 5_767 .
O6W' K4 K6 K7 140(2) 2_565 .
O6W' K4 K6 K7 1(2) . .
O6W' K4 K6 K7 60.6(4) 6_757 .
O6W' K4 K6 K7 79.9(4) 5_767 .
K4 K4 K6 K7 70.2(2) 5_767 .
O6 K4 K6 K7 69.8(3) 2_565 2_565
O6 K4 K6 K7 149.8(3) . 2_565
O7 K4 K6 K7 12.4(4) 2_565 2_565
O7 K4 K6 K7 -152.9(5) . 2_565
O7W K4 K6 K7 -123.4(4) . 2_565
O7W K4 K6 K7 -17.1(4) 5_767 2_565
O6W' K4 K6 K7 -1(2) 2_565 2_565
O6W' K4 K6 K7 -140(2) . 2_565
O6W' K4 K6 K7 -79.9(4) 6_757 2_565
O6W' K4 K6 K7 -60.6(4) 5_767 2_565
K4 K4 K6 K7 -70.2(2) 5_767 2_565
O6 K4 K6 K5 20.88(17) 2_565 2_565
O6 K4 K6 K5 100.89(18) . 2_565
O7 K4 K6 K5 -36.5(4) 2_565 2_565
O7 K4 K6 K5 158.2(5) . 2_565
O7W K4 K6 K5 -172.3(4) . 2_565
O7W K4 K6 K5 -65.9(4) 5_767 2_565
O6W' K4 K6 K5 -49(2) 2_565 2_565
O6W' K4 K6 K5 171(2) . 2_565
O6W' K4 K6 K5 -128.8(4) 6_757 2_565
O6W' K4 K6 K5 -109.5(3) 5_767 2_565
K4 K4 K6 K5 -119.11(11) 5_767 2_565
O8W K5 K7 O1W -111.4(7) . 8_657
O9 K5 K7 O1W -22.9(7) 7_667 8_657
O11 K5 K7 O1W 106.6(7) 6_757 8_657
K5 K5 K7 O1W -155.2(8) 7_667 8_657
O8W K5 K7 O1W 86.4(7) 7_667 8_657
C7 K5 K7 O1W -176.5(7) . 8_657
C13 K5 K7 O1W -47.8(7) 7_667 8_657
K1 K5 K7 O1W 27.7(6) 8_657 8_657
K6 K5 K7 O1W -108.2(7) . 8_657
O8W K5 K7 O10 -42.4(3) . 7_667
O9 K5 K7 O10 46.1(2) 7_667 7_667
O11 K5 K7 O10 175.6(3) 6_757 7_667
K5 K5 K7 O10 -86.2(6) 7_667 7_667
O8W K5 K7 O10 155.4(4) 7_667 7_667
C7 K5 K7 O10 -107.5(2) . 7_667
C13 K5 K7 O10 21.2(2) 7_667 7_667
K1 K5 K7 O10 96.73(18) 8_657 7_667
K6 K5 K7 O10 -39.19(18) . 7_667
O8W K5 K7 O1 111.5(3) . 6_757
O9 K5 K7 O1 -160.0(2) 7_667 6_757
O11 K5 K7 O1 -30.5(2) 6_757 6_757
K5 K5 K7 O1 67.7(6) 7_667 6_757
O8W K5 K7 O1 -50.7(4) 7_667 6_757
C7 K5 K7 O1 46.4(2) . 6_757
C13 K5 K7 O1 175.1(2) 7_667 6_757
K1 K5 K7 O1 -109.37(16) 8_657 6_757
K6 K5 K7 O1 114.71(17) . 6_757
O8W K5 K7 O11 142.0(3) . 6_757
O9 K5 K7 O11 -129.5(3) 7_667 6_757
K5 K5 K7 O11 98.2(6) 7_667 6_757
O8W K5 K7 O11 -20.2(4) 7_667 6_757
C7 K5 K7 O11 76.9(2) . 6_757
C13 K5 K7 O11 -154.4(3) 7_667 6_757
K1 K5 K7 O11 -78.88(19) 8_657 6_757
K6 K5 K7 O11 145.2(2) . 6_757
O8W K5 K7 O8 59.7(3) . .
O9 K5 K7 O8 148.2(2) 7_667 .
O11 K5 K7 O8 -82.3(2) 6_757 .
K5 K5 K7 O8 16.0(6) 7_667 .
O8W K5 K7 O8 -102.5(4) 7_667 .
C7 K5 K7 O8 -5.40(19) . .
C13 K5 K7 O8 123.3(2) 7_667 .
K1 K5 K7 O8 -161.15(16) 8_657 .
K6 K5 K7 O8 62.94(15) . .
O8W K5 K7 O9W 32.7(5) . .
O9 K5 K7 O9W 121.1(5) 7_667 .
O11 K5 K7 O9W -109.3(5) 6_757 .
K5 K5 K7 O9W -11.1(8) 7_667 .
O8W K5 K7 O9W -129.6(6) 7_667 .
C7 K5 K7 O9W -32.5(5) . .
C13 K5 K7 O9W 96.3(5) 7_667 .
K1 K5 K7 O9W 171.8(5) 8_657 .
K6 K5 K7 O9W 35.9(5) . .
O8W K5 K7 O10W 130.5(7) . .
O9 K5 K7 O10W -141.0(8) 7_667 .
O11 K5 K7 O10W -11.5(7) 6_757 .
K5 K5 K7 O10W 86.7(10) 7_667 .
O8W K5 K7 O10W -31.7(9) 7_667 .
C7 K5 K7 O10W 65.4(8) . .
C13 K5 K7 O10W -165.9(8) 7_667 .
K1 K5 K7 O10W -90.4(7) 8_657 .
K6 K5 K7 O10W 133.7(7) . .
O8W K5 K7 C13 -63.6(3) . 7_667
O9 K5 K7 C13 24.9(2) 7_667 7_667
O11 K5 K7 C13 154.4(3) 6_757 7_667
K5 K5 K7 C13 -107.4(6) 7_667 7_667
O8W K5 K7 C13 134.1(4) 7_667 7_667
C7 K5 K7 C13 -128.7(2) . 7_667
K1 K5 K7 C13 75.51(19) 8_657 7_667
K6 K5 K7 C13 -60.41(19) . 7_667
O8W K5 K7 Ni1 102.2(2) . 6_757
O9 K5 K7 Ni1 -169.31(18) 7_667 6_757
O11 K5 K7 Ni1 -39.77(17) 6_757 6_757
K5 K5 K7 Ni1 58.4(6) 7_667 6_757
O8W K5 K7 Ni1 -60.0(3) 7_667 6_757
C7 K5 K7 Ni1 37.09(14) . 6_757
C13 K5 K7 Ni1 165.8(2) 7_667 6_757
K1 K5 K7 Ni1 -118.66(9) 8_657 6_757
K6 K5 K7 Ni1 105.43(9) . 6_757
O8W K5 K7 K1 -139.1(2) . 8_657
O9 K5 K7 K1 -50.65(15) 7_667 8_657
O11 K5 K7 K1 78.88(19) 6_757 8_657
K5 K5 K7 K1 177.1(6) 7_667 8_657
O8W K5 K7 K1 58.6(3) 7_667 8_657
C7 K5 K7 K1 155.75(16) . 8_657
C13 K5 K7 K1 -75.51(19) 7_667 8_657
K6 K5 K7 K1 -135.92(10) . 8_657
O8W K5 K7 K6 -3.2(2) . .
O9 K5 K7 K6 85.26(16) 7_667 .
O11 K5 K7 K6 -145.2(2) 6_757 .
K5 K5 K7 K6 -47.0(6) 7_667 .
O8W K5 K7 K6 -165.4(3) 7_667 .
C7 K5 K7 K6 -68.33(15) . .
C13 K5 K7 K6 60.41(19) 7_667 .
K1 K5 K7 K6 135.92(10) 8_657 .
O7 K6 K7 O1W 167.1(7) . 8_657
O7 K6 K7 O1W -142.4(9) 2_565 8_657
O10 K6 K7 O1W 41.8(7) 7_667 8_657
O10 K6 K7 O1W -1.0(7) 8_647 8_657
O9W K6 K7 O1W -120.1(8) . 8_657
O9W K6 K7 O1W -87.4(8) 2_565 8_657
C10 K6 K7 O1W 162.6(7) . 8_657
C10 K6 K7 O1W -100.0(8) 2_565 8_657
K4 K6 K7 O1W 175.6(7) . 8_657
K7 K6 K7 O1W -40.1(7) 2_565 8_657
K5 K6 K7 O1W 12.1(8) 2_565 8_657
O7 K6 K7 O10 125.3(5) . 7_667
O7 K6 K7 O10 175.9(8) 2_565 7_667
O10 K6 K7 O10 -42.8(3) 8_647 7_667
O9W K6 K7 O10 -161.9(6) . 7_667
O9W K6 K7 O10 -129.2(5) 2_565 7_667
C10 K6 K7 O10 120.8(4) . 7_667
C10 K6 K7 O10 -141.8(6) 2_565 7_667
K4 K6 K7 O10 133.8(4) . 7_667
K7 K6 K7 O10 -81.9(3) 2_565 7_667
K5 K6 K7 O10 -29.7(4) 2_565 7_667
O7 K6 K7 O1 -30.6(4) . 6_757
O7 K6 K7 O1 19.9(7) 2_565 6_757
O10 K6 K7 O1 -155.9(3) 7_667 6_757
O10 K6 K7 O1 161.2(3) 8_647 6_757
O9W K6 K7 O1 42.2(5) . 6_757
O9W K6 K7 O1 74.9(5) 2_565 6_757
C10 K6 K7 O1 -35.1(3) . 6_757
C10 K6 K7 O1 62.3(5) 2_565 6_757
K4 K6 K7 O1 -22.1(3) . 6_757
K7 K6 K7 O1 122.18(16) 2_565 6_757
K5 K6 K7 O1 174.3(3) 2_565 6_757
O7 K6 K7 O11 37.2(4) . 6_757
O7 K6 K7 O11 87.7(7) 2_565 6_757
O10 K6 K7 O11 -88.1(3) 7_667 6_757
O10 K6 K7 O11 -130.9(3) 8_647 6_757
O9W K6 K7 O11 110.0(5) . 6_757
O9W K6 K7 O11 142.7(5) 2_565 6_757
C10 K6 K7 O11 32.7(3) . 6_757
C10 K6 K7 O11 130.1(5) 2_565 6_757
K4 K6 K7 O11 45.7(3) . 6_757
K7 K6 K7 O11 -170.00(16) 2_565 6_757
K5 K6 K7 O11 -117.8(4) 2_565 6_757
O7 K6 K7 O8 -5.8(3) . .
O7 K6 K7 O8 44.7(6) 2_565 .
O10 K6 K7 O8 -131.2(4) 7_667 .
O10 K6 K7 O8 -174.0(3) 8_647 .
O9W K6 K7 O8 66.9(5) . .
O9W K6 K7 O8 99.6(5) 2_565 .
C10 K6 K7 O8 -10.4(2) . .
C10 K6 K7 O8 87.0(5) 2_565 .
K4 K6 K7 O8 2.6(2) . .
K7 K6 K7 O8 146.9(2) 2_565 .
K5 K6 K7 O8 -160.9(4) 2_565 .
O7 K6 K7 O9W -72.7(6) . .
O7 K6 K7 O9W -22.2(8) 2_565 .
O10 K6 K7 O9W 161.9(6) 7_667 .
O10 K6 K7 O9W 119.1(6) 8_647 .
O9W K6 K7 O9W 32.7(4) 2_565 .
C10 K6 K7 O9W -77.3(6) . .
C10 K6 K7 O9W 20.1(7) 2_565 .
K4 K6 K7 O9W -64.3(5) . .
K7 K6 K7 O9W 80.0(5) 2_565 .
K5 K6 K7 O9W 132.2(7) 2_565 .
O7 K6 K7 O10W -107.5(4) . .
O7 K6 K7 O10W -57.0(7) 2_565 .
O10 K6 K7 O10W 127.1(3) 7_667 .
O10 K6 K7 O10W 84.3(3) 8_647 .
O9W K6 K7 O10W -34.8(5) . .
O9W K6 K7 O10W -2.0(5) 2_565 .
C10 K6 K7 O10W -112.0(3) . .
C10 K6 K7 O10W -14.6(5) 2_565 .
K4 K6 K7 O10W -99.0(3) . .
K7 K6 K7 O10W 45.3(2) 2_565 .
K5 K6 K7 O10W 97.4(4) 2_565 .
O7 K6 K7 C13 118.9(4) . 7_667
O7 K6 K7 C13 169.4(7) 2_565 7_667
O10 K6 K7 C13 -6.5(3) 7_667 7_667
O10 K6 K7 C13 -49.3(3) 8_647 7_667
O9W K6 K7 C13 -168.4(6) . 7_667
O9W K6 K7 C13 -135.6(5) 2_565 7_667
C10 K6 K7 C13 114.4(3) . 7_667
C10 K6 K7 C13 -148.2(5) 2_565 7_667
K4 K6 K7 C13 127.4(3) . 7_667
K7 K6 K7 C13 -88.3(2) 2_565 7_667
K5 K6 K7 C13 -36.2(3) 2_565 7_667
O7 K6 K7 Ni1 1.4(3) . 6_757
O7 K6 K7 Ni1 51.9(7) 2_565 6_757
O10 K6 K7 Ni1 -123.9(3) 7_667 6_757
O10 K6 K7 Ni1 -166.7(3) 8_647 6_757
O9W K6 K7 Ni1 74.2(5) . 6_757
O9W K6 K7 Ni1 106.9(4) 2_565 6_757
C10 K6 K7 Ni1 -3.1(2) . 6_757
C10 K6 K7 Ni1 94.3(5) 2_565 6_757
K4 K6 K7 Ni1 9.9(2) . 6_757
K7 K6 K7 Ni1 154.20(13) 2_565 6_757
K5 K6 K7 Ni1 -153.6(3) 2_565 6_757
O7 K6 K7 K1 108.6(3) . 8_657
O7 K6 K7 K1 159.1(6) 2_565 8_657
O10 K6 K7 K1 -16.8(3) 7_667 8_657
O10 K6 K7 K1 -59.6(3) 8_647 8_657
O9W K6 K7 K1 -178.7(5) . 8_657
O9W K6 K7 K1 -145.9(5) 2_565 8_657
C10 K6 K7 K1 104.1(2) . 8_657
C10 K6 K7 K1 -158.5(5) 2_565 8_657
K4 K6 K7 K1 117.1(2) . 8_657
K7 K6 K7 K1 -98.64(19) 2_565 8_657
K5 K6 K7 K1 -46.5(4) 2_565 8_657
O7 K6 K7 K5 61.8(3) . .
O7 K6 K7 K5 112.3(6) 2_565 .
O10 K6 K7 K5 -63.6(3) 7_667 .
O10 K6 K7 K5 -106.4(3) 8_647 .
O9W K6 K7 K5 134.5(5) . .
O9W K6 K7 K5 167.2(5) 2_565 .
C10 K6 K7 K5 57.3(2) . .
C10 K6 K7 K5 154.7(5) 2_565 .
K4 K6 K7 K5 70.3(2) . .
K7 K6 K7 K5 -145.46(16) 2_565 .
K5 K6 K7 K5 -93.3(4) 2_565 .
N1 C1 C2 N2 -0.1(9) . .
C4 C1 C2 N2 -178.5(9) . .
N1 C1 C2 C5 179.1(10) . .
C4 C1 C2 C5 0.7(18) . .
N1 C1 C4 O2 173.9(9) . .
C2 C1 C4 O2 -7.7(16) . .
N1 C1 C4 O1 -4.8(11) . .
C2 C1 C4 O1 173.6(9) . .
N2 C2 C5 O3 -175.8(12) . .
C1 C2 C5 O3 5.0(19) . .
N2 C2 C5 O4 4.9(13) . .
C1 C2 C5 O4 -174.3(9) . .
N3 C6 C7 N4 0.8(9) . .
C9 C6 C7 N4 -177.4(9) . .
N3 C6 C7 C10 -178.9(9) . .
C9 C6 C7 C10 2.9(17) . .
N3 C6 C7 K5 86.7(6) . .
C9 C6 C7 K5 -91.6(10) . .
O8W K5 C7 N4 170.9(6) . .
O9 K5 C7 N4 -113.6(4) 7_667 .
O11 K5 C7 N4 -38.8(4) 6_757 .
K5 K5 C7 N4 103.6(4) 7_667 .
O8W K5 C7 N4 54.8(5) 7_667 .
C13 K5 C7 N4 -126.8(4) 7_667 .
K7 K5 C7 N4 -82.9(4) . .
K1 K5 C7 N4 -58.6(5) 8_657 .
K6 K5 C7 N4 -139.2(4) . .
O8W K5 C7 C6 63.8(6) . .
O9 K5 C7 C6 139.3(4) 7_667 .
O11 K5 C7 C6 -145.9(5) 6_757 .
K5 K5 C7 C6 -3.6(5) 7_667 .
O8W K5 C7 C6 -52.3(5) 7_667 .
C13 K5 C7 C6 126.1(5) 7_667 .
K7 K5 C7 C6 170.0(5) . .
K1 K5 C7 C6 -165.7(4) 8_657 .
K6 K5 C7 C6 113.6(5) . .
O8W K5 C7 C10 -71.8(6) . .
O9 K5 C7 C10 3.7(6) 7_667 .
O11 K5 C7 C10 78.5(5) 6_757 .
K5 K5 C7 C10 -139.1(5) 7_667 .
O8W K5 C7 C10 172.1(5) 7_667 .
C13 K5 C7 C10 -9.5(5) 7_667 .
K7 K5 C7 C10 34.4(4) . .
K1 K5 C7 C10 58.7(5) 8_657 .
K6 K5 C7 C10 -21.9(4) . .
N3 C6 C9 O5 4.0(11) . .
C7 C6 C9 O5 -177.9(8) . .
N3 C6 C9 O6 -170.3(8) . .
C7 C6 C9 O6 7.8(15) . .
N3 C6 C9 K3 -137.3(11) . .
C7 C6 C9 K3 40.9(19) . .
O12 K3 C9 O5 -93.9(6) 3_445 .
O12 K3 C9 O5 -62.4(5) 4_465 .
O6 K3 C9 O5 168.5(10) . .
O6 K3 C9 O5 151.9(5) 2_565 .
O5W K3 C9 O5 15.2(6) . .
O6W K3 C9 O5 51.5(6) . .
O6W K3 C9 O5 83.5(6) 2_565 .
C9 K3 C9 O5 144.7(4) 2_565 .
K2 K3 C9 O5 -34.7(5) . .
K1 K3 C9 O5 74.6(11) . .
K1 K3 C9 O5 -23.9(4) 2_565 .
O12 K3 C9 O6 97.6(8) 3_445 .
O12 K3 C9 O6 129.1(8) 4_465 .
O6 K3 C9 O6 -16.6(6) 2_565 .
O5W K3 C9 O6 -153.3(8) . .
O6W K3 C9 O6 -117.0(9) . .
O6W K3 C9 O6 -85.0(8) 2_565 .
C9 K3 C9 O6 -23.8(9) 2_565 .
K2 K3 C9 O6 156.8(7) . .
K1 K3 C9 O6 -93.9(11) . .
K1 K3 C9 O6 167.6(8) 2_565 .
O12 K3 C9 C6 51.6(15) 3_445 .
O12 K3 C9 C6 83.1(13) 4_465 .
O6 K3 C9 C6 -46.0(12) . .
O6 K3 C9 C6 -62.5(13) 2_565 .
O5W K3 C9 C6 160.7(13) . .
O6W K3 C9 C6 -163.0(14) . .
O6W K3 C9 C6 -131.0(13) 2_565 .
C9 K3 C9 C6 -69.8(14) 2_565 .
K2 K3 C9 C6 110.8(13) . .
K1 K3 C9 C6 -139.9(11) . .
K1 K3 C9 C6 121.6(13) 2_565 .
N4 C7 C10 O7 -175.2(11) . .
C6 C7 C10 O7 4.5(17) . .
K5 C7 C10 O7 105.3(11) . .
N4 C7 C10 O8 5.6(11) . .
C6 C7 C10 O8 -174.7(9) . .
K5 C7 C10 O8 -73.9(8) . .
N4 C7 C10 K6 134.8(8) . .
C6 C7 C10 K6 -45.5(16) . .
K5 C7 C10 K6 55.3(9) . .
O7 K6 C10 O7 8.2(8) 2_565 .
O10 K6 C10 O7 -161.6(11) 7_667 .
O10 K6 C10 O7 -152.6(14) 8_647 .
O9W K6 C10 O7 110.5(11) . .
O9W K6 C10 O7 80.5(11) 2_565 .
C10 K6 C10 O7 12.0(11) 2_565 .
K4 K6 C10 O7 -1.4(9) . .
K7 K6 C10 O7 165.6(10) . .
K7 K6 C10 O7 96.3(10) 2_565 .
K5 K6 C10 O7 -45.3(11) 2_565 .
O7 K6 C10 O8 -145.5(13) . .
O7 K6 C10 O8 -137.3(6) 2_565 .
O10 K6 C10 O8 52.9(6) 7_667 .
O10 K6 C10 O8 61.9(12) 8_647 .
O9W K6 C10 O8 -35.0(7) . .
O9W K6 C10 O8 -65.0(7) 2_565 .
C10 K6 C10 O8 -133.5(5) 2_565 .
K4 K6 C10 O8 -146.9(6) . .
K7 K6 C10 O8 20.1(4) . .
K7 K6 C10 O8 -49.2(8) 2_565 .
K5 K6 C10 O8 169.2(4) 2_565 .
O7 K6 C10 C7 78.8(13) . .
O7 K6 C10 C7 87.0(10) 2_565 .
O10 K6 C10 C7 -82.8(10) 7_667 .
O10 K6 C10 C7 -73.8(14) 8_647 .
O9W K6 C10 C7 -170.7(11) . .
O9W K6 C10 C7 159.3(10) 2_565 .
C10 K6 C10 C7 90.8(10) 2_565 .
K4 K6 C10 C7 77.4(9) . .
K7 K6 C10 C7 -115.6(10) . .
K7 K6 C10 C7 175.1(7) 2_565 .
K5 K6 C10 C7 33.5(12) 2_565 .
N5 C11 C13 O10 -176.0(7) . .
C11 C11 C13 O10 4.5(11) 2_575 .
N5 C11 C13 O9 2.8(10) . .
C11 C11 C13 O9 -176.7(4) 2_575 .
N5 C11 C13 K5 63.6(9) . 7_667
C11 C11 C13 K5 -115.9(6) 2_575 7_667
N5 C11 C13 K7 -126.3(11) . 7_667
C11 C11 C13 K7 54.2(14) 2_575 7_667
N6 C14 C16 O12 174.3(7) . .
C14 C14 C16 O12 -7.0(10) 2_575 .
N6 C14 C16 O11 -4.5(9) . .
C14 C14 C16 O11 174.1(4) 2_575 .
N6 C14 C16 K2 132.4(6) . 3
C14 C14 C16 K2 -49.0(4) 2_575 3
N6 C14 C16 K1 131.0(11) . 3
C14 C14 C16 K1 -50.4(15) 2_575 3
N2 C3 N1 C1 -1.7(9) . .
N2 C3 N1 Ni1 176.5(6) . .
C2 C1 N1 C3 1.0(9) . .
C4 C1 N1 C3 179.9(7) . .
C2 C1 N1 Ni1 -177.7(5) . .
C4 C1 N1 Ni1 1.1(9) . .
N6 Ni1 N1 C3 -83.4(9) . .
N4 Ni1 N1 C3 16.9(9) 6_757 .
O11 Ni1 N1 C3 -161.8(8) . .
O1 Ni1 N1 C3 -176.7(9) . .
O8 Ni1 N1 C3 96.0(9) 6_757 .
K7 Ni1 N1 C3 146.4(8) 6_757 .
N6 Ni1 N1 C1 94.8(5) . .
N4 Ni1 N1 C1 -164.9(5) 6_757 .
O11 Ni1 N1 C1 16.3(13) . .
O1 Ni1 N1 C1 1.4(5) . .
O8 Ni1 N1 C1 -85.9(5) 6_757 .
K7 Ni1 N1 C1 -35.4(6) 6_757 .
N1 C3 N2 C2 1.7(9) . .
N1 C3 N2 Ni2 -178.2(6) . .
C1 C2 N2 C3 -0.9(9) . .
C5 C2 N2 C3 179.7(8) . .
C1 C2 N2 Ni2 179.0(5) . .
C5 C2 N2 Ni2 -0.4(10) . .
N5 Ni2 N2 C3 84.6(9) . .
N3 Ni2 N2 C3 -15.4(9) . .
O9 Ni2 N2 C3 162.3(9) . .
O4 Ni2 N2 C3 177.6(9) . .
O5 Ni2 N2 C3 -94.7(9) . .
K1 Ni2 N2 C3 -145.5(8) 2_565 .
N5 Ni2 N2 C2 -95.3(6) . .
N3 Ni2 N2 C2 164.7(6) . .
O9 Ni2 N2 C2 -17.5(14) . .
O4 Ni2 N2 C2 -2.2(5) . .
O5 Ni2 N2 C2 85.5(6) . .
K1 Ni2 N2 C2 34.6(6) 2_565 .
N4 C8 N3 C6 -0.5(9) . .
N4 C8 N3 Ni2 -172.0(6) . .
C7 C6 N3 C8 -0.2(8) . .
C9 C6 N3 C8 178.4(7) . .
C7 C6 N3 Ni2 173.9(5) . .
C9 C6 N3 Ni2 -7.5(9) . .
N5 Ni2 N3 C8 -14.2(9) . .
N2 Ni2 N3 C8 85.6(8) . .
O9 Ni2 N3 C8 -93.8(8) . .
O4 Ni2 N3 C8 162.1(9) . .
O5 Ni2 N3 C8 177.3(9) . .
K1 Ni2 N3 C8 -145.3(8) 2_565 .
N5 Ni2 N3 C6 174.7(5) . .
N2 Ni2 N3 C6 -85.5(5) . .
O9 Ni2 N3 C6 95.1(5) . .
O4 Ni2 N3 C6 -9.0(13) . .
O5 Ni2 N3 C6 6.2(5) . .
K1 Ni2 N3 C6 43.6(6) 2_565 .
N3 C8 N4 C7 1.0(9) . .
N3 C8 N4 Ni1 176.6(6) . 6_757
C6 C7 N4 C8 -1.1(8) . .
C10 C7 N4 C8 178.7(7) . .
K5 C7 N4 C8 -100.3(5) . .
C6 C7 N4 Ni1 -178.0(5) . 6_757
C10 C7 N4 Ni1 1.8(9) . 6_757
K5 C7 N4 Ni1 82.9(4) . 6_757
N5 C12 N5 C11 1.5(12) 2_575 .
N5 C12 N5 Ni2 -176.5(3) 2_575 .
C11 C11 N5 C12 -0.9(7) 2_575 .
C13 C11 N5 C12 179.5(7) . .
C11 C11 N5 Ni2 177.8(2) 2_575 .
C13 C11 N5 Ni2 -1.9(8) . .
N2 Ni2 N5 C12 -15.2(10) . .
N3 Ni2 N5 C12 84.7(10) . .
O9 Ni2 N5 C12 178.5(10) . .
O4 Ni2 N5 C12 -94.4(10) . .
O5 Ni2 N5 C12 161.2(11) . .
K1 Ni2 N5 C12 -144.1(9) 2_565 .
N2 Ni2 N5 C11 166.9(5) . .
N3 Ni2 N5 C11 -93.2(5) . .
O9 Ni2 N5 C11 0.5(5) . .
O4 Ni2 N5 C11 87.7(5) . .
O5 Ni2 N5 C11 -16.8(14) . .
K1 Ni2 N5 C11 37.9(6) 2_565 .
N6 C15 N6 C14 -0.5(11) 2_575 .
N6 C15 N6 Ni1 176.8(2) 2_575 .
C14 C14 N6 C15 0.3(7) 2_575 .
C16 C14 N6 C15 179.3(7) . .
C14 C14 N6 Ni1 -177.8(2) 2_575 .
C16 C14 N6 Ni1 1.2(8) . .
N4 Ni1 N6 C15 -81.9(10) 6_757 .
N1 Ni1 N6 C15 18.9(10) . .
O11 Ni1 N6 C15 -175.9(10) . .
O1 Ni1 N6 C15 98.5(9) . .
O8 Ni1 N6 C15 -157.6(12) 6_757 .
K7 Ni1 N6 C15 148.2(9) 6_757 .
N4 Ni1 N6 C14 95.2(5) 6_757 .
N1 Ni1 N6 C14 -164.0(5) . .
O11 Ni1 N6 C14 1.2(5) . .
O1 Ni1 N6 C14 -84.4(5) . .
O8 Ni1 N6 C14 19.5(16) 6_757 .
K7 Ni1 N6 C14 -34.7(5) 6_757 .
O2 C4 O1 Ni1 -172.8(8) . .
C1 C4 O1 Ni1 5.9(10) . .
O2 C4 O1 K7 -61.3(12) . 6_757
C1 C4 O1 K7 117.4(7) . 6_757
N6 Ni1 O1 C4 -101.6(6) . .
N4 Ni1 O1 C4 80.0(12) 6_757 .
N1 Ni1 O1 C4 -4.2(6) . .
O11 Ni1 O1 C4 179.6(6) . .
O8 Ni1 O1 C4 88.6(6) 6_757 .
K7 Ni1 O1 C4 134.4(6) 6_757 .
N6 Ni1 O1 K7 124.0(2) . 6_757
N4 Ni1 O1 K7 -54.5(10) 6_757 6_757
N1 Ni1 O1 K7 -138.6(2) . 6_757
O11 Ni1 O1 K7 45.19(19) . 6_757
O8 Ni1 O1 K7 -45.8(2) 6_757 6_757
O3 C5 O4 Ni2 174.0(11) . .
C2 C5 O4 Ni2 -6.7(11) . .
O3 C5 O4 K1 63.1(15) . 2_565
C2 C5 O4 K1 -117.7(8) . 2_565
N5 Ni2 O4 C5 102.7(7) . .
N2 Ni2 O4 C5 5.1(7) . .
N3 Ni2 O4 C5 -73.6(13) . .
O9 Ni2 O4 C5 -178.5(7) . .
O5 Ni2 O4 C5 -88.5(7) . .
K1 Ni2 O4 C5 -133.4(8) 2_565 .
N5 Ni2 O4 K1 -123.8(2) . 2_565
N2 Ni2 O4 K1 138.5(3) . 2_565
N3 Ni2 O4 K1 59.8(10) . 2_565
O9 Ni2 O4 K1 -45.1(2) . 2_565
O5 Ni2 O4 K1 44.9(2) . 2_565
O6 C9 O5 Ni2 175.5(8) . .
C6 C9 O5 Ni2 1.5(9) . .
K3 C9 O5 Ni2 166.4(3) . .
O6 C9 O5 K1 58.2(13) . 2_565
C6 C9 O5 K1 -115.8(7) . 2_565
K3 C9 O5 K1 49.0(7) . 2_565
N5 Ni2 O5 C9 -82.6(13) . .
N2 Ni2 O5 C9 93.7(6) . .
N3 Ni2 O5 C9 -4.2(6) . .
O9 Ni2 O5 C9 -99.6(6) . .
O4 Ni2 O5 C9 172.3(6) . .
K1 Ni2 O5 C9 -143.7(6) 2_565 .
N5 Ni2 O5 K1 61.0(12) . 2_565
N2 Ni2 O5 K1 -122.6(2) . 2_565
N3 Ni2 O5 K1 139.4(2) . 2_565
O9 Ni2 O5 K1 44.0(2) . 2_565
O4 Ni2 O5 K1 -44.00(19) . 2_565
O5 C9 O6 K3 -13.9(13) . .
C6 C9 O6 K3 160.0(6) . .
O5 C9 O6 K4 116.6(8) . .
C6 C9 O6 K4 -69.6(11) . .
K3 C9 O6 K4 130.5(10) . .
O12 K3 O6 C9 -110.4(7) 3_445 .
O12 K3 O6 C9 -50.7(8) 4_465 .
O6 K3 O6 C9 163.4(6) 2_565 .
O5W K3 O6 C9 31.7(9) . .
O6W K3 O6 C9 54.8(8) . .
O6W K3 O6 C9 99.7(8) 2_565 .
C9 K3 O6 C9 158.3(8) 2_565 .
K2 K3 O6 C9 -30.2(9) . .
K1 K3 O6 C9 147.7(6) . .
K1 K3 O6 C9 -11.1(7) 2_565 .
O12 K3 O6 K4 105.7(4) 3_445 .
O12 K3 O6 K4 165.4(2) 4_465 .
O6 K3 O6 K4 19.6(3) 2_565 .
O5W K3 O6 K4 -112.1(4) . .
O6W K3 O6 K4 -89.0(5) . .
O6W K3 O6 K4 -44.2(4) 2_565 .
C9 K3 O6 K4 -143.9(9) . .
C9 K3 O6 K4 14.5(3) 2_565 .
K2 K3 O6 K4 -174.0(2) . .
K1 K3 O6 K4 3.8(8) . .
K1 K3 O6 K4 -155.0(2) 2_565 .
O6 K4 O6 C9 -158.2(6) 2_565 .
O7 K4 O6 C9 143.9(7) 2_565 .
O7 K4 O6 C9 78.8(8) . .
O7W K4 O6 C9 2.2(7) . .
O7W K4 O6 C9 -97.8(12) 5_767 .
O6W' K4 O6 C9 -70.0(8) 2_565 .
O6W' K4 O6 C9 -55.2(8) . .
O6W' K4 O6 C9 46.8(9) 6_757 .
O6W' K4 O6 C9 57.3(11) 5_767 .
K4 K4 O6 C9 -20.0(9) 5_767 .
K6 K4 O6 C9 115.1(7) . .
O6 K4 O6 K3 -19.3(3) 2_565 .
O7 K4 O6 K3 -77.2(3) 2_565 .
O7 K4 O6 K3 -142.4(4) . .
O7W K4 O6 K3 141.1(3) . .
O7W K4 O6 K3 41.0(11) 5_767 .
O6W' K4 O6 K3 68.8(4) 2_565 .
O6W' K4 O6 K3 83.6(4) . .
O6W' K4 O6 K3 -174.4(5) 6_757 .
O6W' K4 O6 K3 -163.9(6) 5_767 .
K4 K4 O6 K3 118.9(3) 5_767 .
K6 K4 O6 K3 -106.0(2) . .
O8 C10 O7 K6 42.3(15) . .
C7 C10 O7 K6 -136.8(7) . .
O8 C10 O7 K4 -140.7(10) . .
C7 C10 O7 K4 40(2) . .
K6 C10 O7 K4 177(2) . .
O7 K6 O7 C10 -171.9(8) 2_565 .
O10 K6 O7 C10 18.7(11) 7_667 .
O10 K6 O7 C10 70(2) 8_647 .
O9W K6 O7 C10 -62.0(10) . .
O9W K6 O7 C10 -105.4(10) 2_565 .
C10 K6 O7 C10 -169.4(10) 2_565 .
K4 K6 O7 C10 178.2(12) . .
K7 K6 O7 C10 -12.8(9) . .
K7 K6 O7 C10 -122.4(10) 2_565 .
K5 K6 O7 C10 148.1(8) 2_565 .
O7 K6 O7 K4 9.9(6) 2_565 .
O10 K6 O7 K4 -159.5(4) 7_667 .
O10 K6 O7 K4 -107.7(17) 8_647 .
O9W K6 O7 K4 119.8(5) . .
O9W K6 O7 K4 76.4(5) 2_565 .
C10 K6 O7 K4 -178.2(12) . .
C10 K6 O7 K4 12.5(4) 2_565 .
K7 K6 O7 K4 169.0(4) . .
K7 K6 O7 K4 59.4(8) 2_565 .
K5 K6 O7 K4 -30.0(6) 2_565 .
O6 K4 O7 C10 -129.2(14) 2_565 .
O6 K4 O7 C10 -63.8(14) . .
O7 K4 O7 C10 173.0(13) 2_565 .
O7W K4 O7 C10 30.3(15) . .
O7W K4 O7 C10 114.3(14) 5_767 .
O6W' K4 O7 C10 12(2) 2_565 .
O6W' K4 O7 C10 5.6(18) . .
O6W' K4 O7 C10 89.2(15) 6_757 .
O6W' K4 O7 C10 103.8(15) 5_767 .
K4 K4 O7 C10 63.6(15) 5_767 .
K6 K4 O7 C10 -177.4(17) . .
O6 K4 O7 K6 48.2(4) 2_565 .
O6 K4 O7 K6 113.6(5) . .
O7 K4 O7 K6 -9.6(6) 2_565 .
O7W K4 O7 K6 -152.3(5) . .
O7W K4 O7 K6 -68.3(8) 5_767 .
O6W' K4 O7 K6 -170.9(9) 2_565 .
O6W' K4 O7 K6 -177.0(6) . .
O6W' K4 O7 K6 -93.4(5) 6_757 .
O6W' K4 O7 K6 -78.8(5) 5_767 .
K4 K4 O7 K6 -119.0(4) 5_767 .
O7 C10 O8 Ni1 171.1(10) . 6_757
C7 C10 O8 Ni1 -9.7(10) . 6_757
K6 C10 O8 Ni1 -162.3(3) . 6_757
O7 C10 O8 K7 -70.4(15) . .
C7 C10 O8 K7 108.8(8) . .
K6 C10 O8 K7 -43.8(8) . .
O1W K7 O8 C10 5(3) 8_657 .
O10 K7 O8 C10 14.0(8) 7_667 .
O1 K7 O8 C10 -163.5(8) 6_757 .
O11 K7 O8 C10 -92.8(8) 6_757 .
O9W K7 O8 C10 104.1(10) . .
O10W K7 O8 C10 150.0(8) . .
C13 K7 O8 C10 -1.6(8) 7_667 .
Ni1 K7 O8 C10 -126.7(9) 6_757 .
K1 K7 O8 C10 -64.6(8) 8_657 .
K5 K7 O8 C10 -43.6(8) . .
K6 K7 O8 C10 41.4(8) . .
O1W K7 O8 Ni1 132(3) 8_657 6_757
O10 K7 O8 Ni1 140.8(2) 7_667 6_757
O1 K7 O8 Ni1 -36.76(17) 6_757 6_757
O11 K7 O8 Ni1 33.91(17) 6_757 6_757
O9W K7 O8 Ni1 -129.2(5) . 6_757
O10W K7 O8 Ni1 -83.3(3) . 6_757
C13 K7 O8 Ni1 125.1(2) 7_667 6_757
K1 K7 O8 Ni1 62.2(2) 8_657 6_757
K5 K7 O8 Ni1 83.14(17) . 6_757
K6 K7 O8 Ni1 168.1(3) . 6_757
O10 C13 O9 Ni2 176.5(7) . .
C11 C13 O9 Ni2 -2.3(8) . .
K5 C13 O9 Ni2 -128.7(5) 7_667 .
K7 C13 O9 Ni2 157.5(3) 7_667 .
O10 C13 O9 K5 -54.8(9) . 7_667
C11 C13 O9 K5 126.4(6) . 7_667
K7 C13 O9 K5 -73.8(3) 7_667 7_667
O10 C13 O9 K1 62.0(11) . 2_565
C11 C13 O9 K1 -116.8(6) . 2_565
K5 C13 O9 K1 116.8(6) 7_667 2_565
K7 C13 O9 K1 43.0(6) 7_667 2_565
N5 Ni2 O9 C13 1.1(5) . .
N2 Ni2 O9 C13 -79.0(12) . .
N3 Ni2 O9 C13 98.7(6) . .
O4 Ni2 O9 C13 -94.0(6) . .
O5 Ni2 O9 C13 177.6(6) . .
K1 Ni2 O9 C13 -138.3(6) 2_565 .
N5 Ni2 O9 K5 -123.7(3) . 7_667
N2 Ni2 O9 K5 156.3(9) . 7_667
N3 Ni2 O9 K5 -26.0(3) . 7_667
O4 Ni2 O9 K5 141.3(3) . 7_667
O5 Ni2 O9 K5 52.9(3) . 7_667
K1 Ni2 O9 K5 97.0(3) 2_565 7_667
N5 Ni2 O9 K1 139.3(2) . 2_565
N2 Ni2 O9 K1 59.3(11) . 2_565
N3 Ni2 O9 K1 -123.0(2) . 2_565
O4 Ni2 O9 K1 44.3(2) . 2_565
O5 Ni2 O9 K1 -44.13(19) . 2_565
O9 C13 O10 K6 128.5(8) . 7_667
C11 C13 O10 K6 -52.7(12) . 7_667
K5 C13 O10 K6 88.1(7) 7_667 7_667
K7 C13 O10 K6 156.1(11) 7_667 7_667
O9 C13 O10 K7 -27.5(11) . 7_667
C11 C13 O10 K7 151.2(6) . 7_667
K5 C13 O10 K7 -67.9(4) 7_667 7_667
O12 C16 O11 Ni1 -173.4(6) . .
C14 C16 O11 Ni1 5.4(8) . .
K2 C16 O11 Ni1 -102.0(7) 3 .
K1 C16 O11 Ni1 -158.4(3) 3 .
O12 C16 O11 K7 -59.7(10) . 6_757
C14 C16 O11 K7 119.1(6) . 6_757
K2 C16 O11 K7 11.7(10) 3 6_757
K1 C16 O11 K7 -44.7(5) 3 6_757
O12 C16 O11 K5 59.0(9) . 6_757
C14 C16 O11 K5 -122.1(5) . 6_757
K2 C16 O11 K5 130.5(5) 3 6_757
K1 C16 O11 K5 74.1(3) 3 6_757
N6 Ni1 O11 C16 -3.8(5) . .
N4 Ni1 O11 C16 -101.7(5) 6_757 .
N1 Ni1 O11 C16 77.1(11) . .
O1 Ni1 O11 C16 91.7(5) . .
O8 Ni1 O11 C16 179.5(5) 6_757 .
K7 Ni1 O11 C16 136.7(6) 6_757 .
N6 Ni1 O11 K7 -140.5(2) . 6_757
N4 Ni1 O11 K7 121.6(2) 6_757 6_757
N1 Ni1 O11 K7 -59.6(9) . 6_757
O1 Ni1 O11 K7 -44.99(19) . 6_757
O8 Ni1 O11 K7 42.75(19) 6_757 6_757
N6 Ni1 O11 K5 126.7(3) . 6_757
N4 Ni1 O11 K5 28.9(3) 6_757 6_757
N1 Ni1 O11 K5 -152.3(8) . 6_757
O1 Ni1 O11 K5 -137.7(2) . 6_757
O8 Ni1 O11 K5 -50.0(2) 6_757 6_757
K7 Ni1 O11 K5 -92.7(2) 6_757 6_757
O11 C16 O12 K3 -127.4(8) . 3
C14 C16 O12 K3 53.9(12) . 3
K2 C16 O12 K3 108.5(8) 3 3
K1 C16 O12 K3 -149.4(11) 3 3
O11 C16 O12 K1 22.0(10) . 3
C14 C16 O12 K1 -156.7(5) . 3
K2 C16 O12 K1 -102.1(5) 3 3
O11 C16 O12 K2 124.1(7) . 3
C14 C16 O12 K2 -54.6(8) . 3
K1 C16 O12 K2 102.1(5) 3 3
O2W K1 O1W K7 -157.4(7) . 8_647
O12 K1 O1W K7 -36.2(9) 3_445 8_647
O4 K1 O1W K7 128.9(7) 2_565 8_647
O9 K1 O1W K7 64.7(5) 2_565 8_647
O5 K1 O1W K7 93.2(9) 2_565 8_647
O3W K1 O1W K7 -99.1(10) . 8_647
Ni2 K1 O1W K7 95.6(6) 2_565 8_647
C16 K1 O1W K7 -26.0(8) 3_445 8_647
K3 K1 O1W K7 -64.6(13) . 8_647
K2 K1 O1W K7 -80.3(6) . 8_647
O3W K2 O3W K1 140.4(5) 2_565 .
O5W K2 O3W K1 60.1(6) . .
O12 K2 O3W K1 6(2) 4_465 .
O12 K2 O3W K1 -19.3(7) 3_445 .
O4W K2 O3W K1 -104.8(11) 2_565 .
O4W K2 O3W K1 -144.9(3) . .
C16 K2 O3W K1 -40.6(13) 4_465 .
C16 K2 O3W K1 -40.0(7) 3_445 .
K3 K2 O3W K1 19.9(10) . .
K1 K2 O3W K1 85.7(18) 2_565 .
O2W K1 O3W K2 -111.2(11) . .
O12 K1 O3W K2 20.6(8) 3_445 .
O4 K1 O3W K2 -146.1(5) 2_565 .
O9 K1 O3W K2 122.5(6) 2_565 .
O5 K1 O3W K2 -47.0(17) 2_565 .
O1W K1 O3W K2 150.2(12) . .
Ni2 K1 O3W K2 -155.9(13) 2_565 .
C16 K1 O3W K2 39.1(8) 3_445 .
K7 K1 O3W K2 103.8(9) 8_647 .
K3 K1 O3W K2 -18.4(9) . .
O3W K2 O5W K3 -123.7(11) . .
O3W K2 O5W K3 123.7(11) 2_565 .
O12 K2 O5W K3 32.74(13) 4_465 .
O12 K2 O5W K3 -32.74(13) 3_445 .
O4W K2 O5W K3 -98.0(6) 2_565 .
O4W K2 O5W K3 98.0(6) . .
C16 K2 O5W K3 32.33(14) 4_465 .
C16 K2 O5W K3 -32.33(14) 3_445 .
K1 K2 O5W K3 73.70(16) 2_565 .
K1 K2 O5W K3 -73.70(16) . .
O12 K3 O5W K2 35.18(14) 3_445 .
O12 K3 O5W K2 -35.18(14) 4_465 .
O6 K3 O5W K2 -124.5(3) . .
O6 K3 O5W K2 124.5(3) 2_565 .
O6W K3 O5W K2 -148.0(4) . .
O6W K3 O5W K2 148.0(4) 2_565 .
C9 K3 O5W K2 -114.4(2) . .
C9 K3 O5W K2 114.4(2) 2_565 .
K1 K3 O5W K2 75.92(16) . .
K1 K3 O5W K2 -75.92(16) 2_565 .
O6 K4 O6W' O6W' -51.05(16) 2_565 2_565
O6 K4 O6W' O6W' -130.67(16) . 2_565
O7 K4 O6W' O6W' 14.5(8) 2_565 2_565
O7 K4 O6W' O6W' 170.2(5) . 2_565
O7W K4 O6W' O6W' 141.3(4) . 2_565
O7W K4 O6W' O6W' 33.5(4) 5_767 2_565
O6W' K4 O6W' O6W' 101.2(4) 6_757 2_565
O6W' K4 O6W' O6W' 82.5(3) 5_767 2_565
K4 K4 O6W' O6W' 82.5(3) 5_767 2_565
K6 K4 O6W' O6W' 159(2) . 2_565
O6 K4 O6W' K4 -133.5(3) 2_565 5_767
O6 K4 O6W' K4 146.9(3) . 5_767
O7 K4 O6W' K4 -68.0(10) 2_565 5_767
O7 K4 O6W' K4 87.8(5) . 5_767
O7W K4 O6W' K4 58.8(5) . 5_767
O7W K4 O6W' K4 -49.0(4) 5_767 5_767
O6W' K4 O6W' K4 -82.5(3) 2_565 5_767
O6W' K4 O6W' K4 18.7(6) 6_757 5_767
O6W' K4 O6W' K4 0.0 5_767 5_767
K6 K4 O6W' K4 77(2) . 5_767
O6 K4 O7W K4 -98.7(10) 2_565 5_767
O6 K4 O7W K4 -157.6(2) . 5_767
O7 K4 O7W K4 76.8(5) 2_565 5_767
O7 K4 O7W K4 136.3(2) . 5_767
O7W K4 O7W K4 0.0 5_767 5_767
O6W' K4 O7W K4 -53.7(4) 2_565 5_767
O6W' K4 O7W K4 -66.1(5) . 5_767
O6W' K4 O7W K4 64.3(5) 6_757 5_767
O6W' K4 O7W K4 52.3(4) 5_767 5_767
K6 K4 O7W K4 117.3(2) . 5_767
O9 K5 O8W K5 134.6(2) 7_667 7_667
O11 K5 O8W K5 -131.7(4) 6_757 7_667
O8W K5 O8W K5 0.0 7_667 7_667
C7 K5 O8W K5 -91.6(2) . 7_667
C13 K5 O8W K5 144.8(3) 7_667 7_667
K7 K5 O8W K5 -166.7(2) . 7_667
K1 K5 O8W K5 146.4(4) 8_657 7_667
K6 K5 O8W K5 -170.4(3) . 7_667
O1W K7 O9W K6 91.0(10) 8_657 .
O10 K7 O9W K6 10.9(4) 7_667 .
O1 K7 O9W K6 -141.8(4) 6_757 .
O11 K7 O9W K6 -92.4(4) 6_757 .
O8 K7 O9W K6 -75.3(4) . .
O10W K7 O9W K6 148.1(5) . .
C13 K7 O9W K6 10.0(5) 7_667 .
Ni1 K7 O9W K6 -103.9(3) 6_757 .
K1 K7 O9W K6 7(3) 8_657 .
K5 K7 O9W K6 -45.5(5) . .
O7 K6 O9W K7 92.8(4) . .
O7 K6 O9W K7 169.6(3) 2_565 .
O10 K6 O9W K7 -11.3(4) 7_667 .
O10 K6 O9W K7 -77.4(4) 8_647 .
O9W K6 O9W K7 -139.71(18) 2_565 .
C10 K6 O9W K7 74.6(3) . .
C10 K6 O9W K7 -171.8(3) 2_565 .
K4 K6 O9W K7 128.6(4) . .
K7 K6 O9W K7 -110.9(3) 2_565 .
K5 K6 O9W K7 -129.5(5) 2_565 .
O1W K7 O10W K7 84.5(6) 8_657 6_758
O10 K7 O10W K7 17.7(3) 7_667 6_758
O1 K7 O10W K7 -133.5(2) 6_757 6_758
O11 K7 O10W K7 -163.3(2) 6_757 6_758
O8 K7 O10W K7 -89.0(2) . 6_758
O9W K7 O10W K7 -51.9(5) . 6_758
C13 K7 O10W K7 43.8(4) 7_667 6_758
Ni1 K7 O10W K7 -127.75(15) 6_757 6_758
K1 K7 O10W K7 121.68(18) 8_657 6_758
K5 K7 O10W K7 -153.8(8) . 6_758
K6 K7 O10W K7 -24.28(14) . 6_758
